data_1508247
loop_
_publ_author_name
'Arnold, Polly L.'
'Mansell, Stephen M.'
'Maron, Laurent'
'McKay, David'

_publ_section_title
;
 Spontaneous reduction and C-H borylation of arenes mediated by
 uranium(III) disproportionation.
;
_journal_issue 8
_journal_name_full 'Nature chemistry'
_journal_page_first 668
_journal_page_last 674
_journal_paper_doi 10.1038/nchem.1392
_journal_volume 4
_journal_year 2012
_chemical_formula_moiety 'C31 H80 N4 Si8 U2'
_chemical_formula_sum 'C31 H80 N4 Si8 U2'
_chemical_formula_weight 1209.77
_chemical_name_systematic
; 
 ? 
;
_space_group_IT_number 14
_symmetry_cell_setting monoclinic
_symmetry_space_group_name_Hall '-P 2yn'
_symmetry_space_group_name_H-M 'P 1 21/n 1'
_atom_sites_solution_hydrogens geom
_atom_sites_solution_primary direct
_atom_sites_solution_secondary difmap
_audit_creation_method SHELXL-97
_cell_angle_alpha 90.00
_cell_angle_beta 112.026(2)
_cell_angle_gamma 90.00
_cell_formula_units_Z 8
_cell_length_a 22.0260(5)
_cell_length_b 17.4845(5)
_cell_length_c 28.1385(8)
_cell_measurement_reflns_used 19966
_cell_measurement_temperature 170(2)
_cell_measurement_theta_max 26.3149
_cell_measurement_theta_min 2.9532
_cell_volume 10045.6(5)
_computing_cell_refinement
;
CrysAlisPro, Agilent Technologies,
Version 1.171.34.49 (release 20-01-2011 CrysAlis171 .NET)
(compiled Jan 20 2011,15:58:25)
;
_computing_data_collection
;
CrysAlisPro, Agilent Technologies,
Version 1.171.34.49 (release 20-01-2011 CrysAlis171 .NET)
(compiled Jan 20 2011,15:58:25)
;
_computing_data_reduction
;
CrysAlisPro, Agilent Technologies,
Version 1.171.34.49 (release 20-01-2011 CrysAlis171 .NET)
(compiled Jan 20 2011,15:58:25)
;
_computing_structure_refinement 'SHELXL-97 (Sheldrick, 2008)'
_computing_structure_solution 'SHELXS-97 (Sheldrick, 2008)'
_diffrn_ambient_temperature 170(2)
_diffrn_detector_area_resol_mean 16.1042
_diffrn_measured_fraction_theta_full 0.998
_diffrn_measured_fraction_theta_max 0.998
_diffrn_measurement_device_type 'Xcalibur, Eos'
_diffrn_measurement_method '\w scans'
_diffrn_radiation_monochromator graphite
_diffrn_radiation_source 'Enhance (Mo) X-ray Source'
_diffrn_radiation_type MoK\a
_diffrn_radiation_wavelength 0.71073
_diffrn_reflns_av_R_equivalents 0.0992
_diffrn_reflns_av_sigmaI/netI 0.1124
_diffrn_reflns_limit_h_max 27
_diffrn_reflns_limit_h_min -27
_diffrn_reflns_limit_k_max 21
_diffrn_reflns_limit_k_min -21
_diffrn_reflns_limit_l_max 35
_diffrn_reflns_limit_l_min -34
_diffrn_reflns_number 92393
_diffrn_reflns_theta_full 26.38
_diffrn_reflns_theta_max 26.38
_diffrn_reflns_theta_min 2.96
_exptl_absorpt_coefficient_mu 6.655
_exptl_absorpt_correction_T_max 1.00000
_exptl_absorpt_correction_T_min 0.48529
_exptl_absorpt_correction_type multi-scan
_exptl_absorpt_process_details
;
CrysAlisPro, Agilent Technologies,
Version 1.171.34.49 (release 20-01-2011 CrysAlis171 .NET)
(compiled Jan 20 2011,15:58:25)
Empirical absorption correction using spherical harmonics,
 implemented in SCALE3 ABSPACK scaling algorithm.
;
_exptl_crystal_colour Black
_exptl_crystal_density_diffrn 1.600
_exptl_crystal_density_method 'not measured'
_exptl_crystal_description Block
_exptl_crystal_F_000 4720
_exptl_crystal_size_max 0.10
_exptl_crystal_size_mid 0.10
_exptl_crystal_size_min 0.04
_refine_diff_density_max 3.585
_refine_diff_density_min -2.075
_refine_diff_density_rms 0.214
_refine_ls_extinction_method none
_refine_ls_goodness_of_fit_ref 1.160
_refine_ls_hydrogen_treatment constr
_refine_ls_matrix_type full
_refine_ls_number_parameters 811
_refine_ls_number_reflns 20528
_refine_ls_number_restraints 0
_refine_ls_restrained_S_all 1.160
_refine_ls_R_factor_all 0.1158
_refine_ls_R_factor_gt 0.0601
_refine_ls_shift/su_max 0.002
_refine_ls_shift/su_mean 0.000
_refine_ls_structure_factor_coef Fsqd
_refine_ls_weighting_details 'calc w=1/[\s^2^(Fo^2^)+(0.0159P)^2^+0.0000P] where P=(Fo^2^+2Fc^2^)/3'
_refine_ls_weighting_scheme calc
_refine_ls_wR_factor_gt 0.0949
_refine_ls_wR_factor_ref 0.1156
_reflns_number_gt 12482
_reflns_number_total 20528
_reflns_threshold_expression >2sigma(I)
_cod_data_source_file nchem.1392-s6.cif
_cod_data_source_block (N'')2U(toluene)U(N'')2_complex_2a
_cod_depositor_comments
;
The following automatic conversions were performed:

'_symmetry_cell_setting' value 'Monoclinic' changed to 'monoclinic'
according to /home/saulius/struct/CIF-dictionaries/cif_core.dic
dictionary named 'cif_core.dic' version 2.4.2 from 2011-04-26.

Automatic conversion script
Id: cif_fix_values 1891 2012-01-12 08:04:46Z andrius 
;
_cod_original_sg_symbol_H-M P21/n
_cod_database_code 1508247

loop_
_symmetry_equiv_pos_as_xyz
'x, y, z'
'-x+1/2, y+1/2, -z+1/2'
'-x, -y, -z'
'x-1/2, -y-1/2, z-1/2'

loop_
_atom_site_label
_atom_site_type_symbol
_atom_site_fract_x
_atom_site_fract_y
_atom_site_fract_z
_atom_site_U_iso_or_equiv
_atom_site_adp_type
_atom_site_occupancy
_atom_site_symmetry_multiplicity
_atom_site_calc_flag
_atom_site_refinement_flags
U1 U 0.230462(18) 0.19919(2) 0.929113(13) 0.03186(11) Uani 1 1 d .
U2 U 0.235344(19) 0.07414(2) 0.800539(13) 0.03307(11) Uani 1 1 d .
N1 N 0.3213(4) 0.2487(4) 0.9952(2) 0.0312(19) Uani 1 1 d .
N2 N 0.1385(4) 0.2274(4) 0.9470(3) 0.0302(19) Uani 1 1 d .
N3 N 0.3265(4) 0.0416(4) 0.7832(3) 0.036(2) Uani 1 1 d .
N4 N 0.1458(4) 0.0265(4) 0.7335(3) 0.035(2) Uani 1 1 d .
Si1 Si 0.32241(16) 0.34527(18) 0.98465(10) 0.0429(8) Uani 1 1 d .
Si2 Si 0.38054(16) 0.20553(19) 1.04688(11) 0.0488(9) Uani 1 1 d .
Si3 Si 0.14075(14) 0.17080(17) 0.99818(10) 0.0371(7) Uani 1 1 d .
Si4 Si 0.07651(15) 0.29116(17) 0.91760(11) 0.0415(8) Uani 1 1 d .
Si5 Si 0.32805(18) 0.10018(18) 0.73411(11) 0.0521(9) Uani 1 1 d .
Si6 Si 0.38460(17) -0.02775(19) 0.80814(12) 0.0540(9) Uani 1 1 d .
Si7 Si 0.14161(15) -0.06977(17) 0.74193(10) 0.0388(7) Uani 1 1 d .
Si8 Si 0.08829(16) 0.07479(18) 0.68276(11) 0.0465(8) Uani 1 1 d .
C1 C 0.3046(4) 0.1389(5) 0.8861(3) 0.027(2) Uani 1 1 d .
C2 C 0.2707(5) 0.0776(5) 0.8990(3) 0.027(2) Uani 1 1 d .
H2 H 0.2951 0.0388 0.9218 0.032 Uiso 1 1 calc R
C3 C 0.1995(5) 0.0732(6) 0.8778(3) 0.042(3) Uani 1 1 d .
H3 H 0.1773 0.0316 0.8858 0.050 Uiso 1 1 calc R
C4 C 0.1643(5) 0.1326(6) 0.8450(3) 0.037(3) Uani 1 1 d .
H4 H 0.1178 0.1307 0.8310 0.045 Uiso 1 1 calc R
C5 C 0.1969(5) 0.1954(5) 0.8323(3) 0.037(3) Uani 1 1 d .
H5 H 0.1722 0.2358 0.8113 0.045 Uiso 1 1 calc R
C6 C 0.2682(5) 0.1970(6) 0.8520(3) 0.042(3) Uani 1 1 d .
H6 H 0.2904 0.2367 0.8419 0.050 Uiso 1 1 calc R
C7 C 0.3790(5) 0.1459(7) 0.9062(4) 0.075(4) Uani 1 1 d .
H7A H 0.3933 0.1494 0.8772 0.112 Uiso 1 1 calc R
H7B H 0.3988 0.1008 0.9269 0.112 Uiso 1 1 calc R
H7C H 0.3926 0.1920 0.9273 0.112 Uiso 1 1 calc R
C8 C 0.2483(5) 0.3690(5) 0.9266(3) 0.052(3) Uani 1 1 d .
H8A H 0.2102 0.3419 0.9282 0.077 Uiso 1 1 calc R
H8B H 0.2555 0.3533 0.8957 0.077 Uiso 1 1 calc R
H8C H 0.2404 0.4242 0.9254 0.077 Uiso 1 1 calc R
C9 C 0.3929(5) 0.3801(7) 0.9701(4) 0.075(4) Uani 1 1 d .
H9A H 0.4335 0.3709 0.9997 0.112 Uiso 1 1 calc R
H9B H 0.3879 0.4350 0.9627 0.112 Uiso 1 1 calc R
H9C H 0.3945 0.3527 0.9402 0.112 Uiso 1 1 calc R
C10 C 0.3156(6) 0.4051(6) 1.0370(4) 0.076(4) Uani 1 1 d .
H10A H 0.2708 0.4022 1.0362 0.114 Uiso 1 1 calc R
H10B H 0.3260 0.4584 1.0322 0.114 Uiso 1 1 calc R
H10C H 0.3463 0.3864 1.0701 0.114 Uiso 1 1 calc R
C11 C 0.3884(5) 0.1010(6) 1.0367(4) 0.067(4) Uani 1 1 d .
H11A H 0.3447 0.0788 1.0196 0.100 Uiso 1 1 calc R
H11B H 0.4104 0.0759 1.0699 0.100 Uiso 1 1 calc R
H11C H 0.4141 0.0936 1.0152 0.100 Uiso 1 1 calc R
C12 C 0.4631(6) 0.2466(7) 1.0619(4) 0.083(4) Uani 1 1 d .
H12A H 0.4732 0.2475 1.0308 0.124 Uiso 1 1 calc R
H12B H 0.4956 0.2153 1.0881 0.124 Uiso 1 1 calc R
H12C H 0.4642 0.2989 1.0748 0.124 Uiso 1 1 calc R
C13 C 0.3615(6) 0.2147(7) 1.1065(3) 0.083(5) Uani 1 1 d .
H13A H 0.3658 0.2683 1.1175 0.125 Uiso 1 1 calc R
H13B H 0.3922 0.1833 1.1339 0.125 Uiso 1 1 calc R
H13C H 0.3167 0.1972 1.0993 0.125 Uiso 1 1 calc R
C14 C 0.2126(5) 0.1025(6) 1.0129(4) 0.054(3) Uani 1 1 d .
H14A H 0.2537 0.1314 1.0263 0.081 Uiso 1 1 calc R
H14B H 0.2095 0.0757 0.9815 0.081 Uiso 1 1 calc R
H14C H 0.2116 0.0652 1.0386 0.081 Uiso 1 1 calc R
C15 C 0.0680(5) 0.1084(6) 0.9854(3) 0.051(3) Uani 1 1 d .
H15A H 0.0313 0.1392 0.9864 0.077 Uiso 1 1 calc R
H15B H 0.0784 0.0683 1.0115 0.077 Uiso 1 1 calc R
H15C H 0.0559 0.0850 0.9514 0.077 Uiso 1 1 calc R
C16 C 0.1557(5) 0.2255(6) 1.0591(3) 0.058(3) Uani 1 1 d .
H16A H 0.1990 0.2496 1.0705 0.087 Uiso 1 1 calc R
H16B H 0.1539 0.1903 1.0857 0.087 Uiso 1 1 calc R
H16C H 0.1220 0.2649 1.0529 0.087 Uiso 1 1 calc R
C17 C 0.0754(5) 0.3191(6) 0.8528(4) 0.064(4) Uani 1 1 d .
H17A H 0.1184 0.3392 0.8564 0.096 Uiso 1 1 calc R
H17B H 0.0420 0.3585 0.8378 0.096 Uiso 1 1 calc R
H17C H 0.0652 0.2741 0.8303 0.096 Uiso 1 1 calc R
C18 C 0.0850(5) 0.3796(6) 0.9568(4) 0.059(3) Uani 1 1 d .
H18A H 0.0765 0.3673 0.9877 0.088 Uiso 1 1 calc R
H18B H 0.0534 0.4180 0.9367 0.088 Uiso 1 1 calc R
H18C H 0.1295 0.3999 0.9666 0.088 Uiso 1 1 calc R
C19 C -0.0078(5) 0.2533(7) 0.9051(4) 0.066(4) Uani 1 1 d .
H19A H -0.0131 0.2035 0.8881 0.099 Uiso 1 1 calc R
H19B H -0.0404 0.2891 0.8829 0.099 Uiso 1 1 calc R
H19C H -0.0139 0.2476 0.9376 0.099 Uiso 1 1 calc R
C20 C 0.2591(5) 0.1708(6) 0.7192(3) 0.058(3) Uani 1 1 d .
H20A H 0.2176 0.1432 0.7108 0.086 Uiso 1 1 calc R
H20B H 0.2572 0.2024 0.6899 0.086 Uiso 1 1 calc R
H20C H 0.2664 0.2036 0.7491 0.086 Uiso 1 1 calc R
C21 C 0.4017(6) 0.1616(7) 0.7490(5) 0.092(5) Uani 1 1 d .
H21A H 0.4155 0.1804 0.7843 0.138 Uiso 1 1 calc R
H21B H 0.3913 0.2051 0.7253 0.138 Uiso 1 1 calc R
H21C H 0.4373 0.1317 0.7452 0.138 Uiso 1 1 calc R
C22 C 0.3142(8) 0.0479(7) 0.6735(4) 0.116(7) Uani 1 1 d .
H22A H 0.3558 0.0264 0.6745 0.175 Uiso 1 1 calc R
H22B H 0.2969 0.0832 0.6445 0.175 Uiso 1 1 calc R
H22C H 0.2827 0.0064 0.6696 0.175 Uiso 1 1 calc R
C23 C 0.3861(6) -0.0625(6) 0.8713(4) 0.067(4) Uani 1 1 d .
H23A H 0.3873 -0.0187 0.8933 0.100 Uiso 1 1 calc R
H23B H 0.4250 -0.0943 0.8877 0.100 Uiso 1 1 calc R
H23C H 0.3467 -0.0929 0.8660 0.100 Uiso 1 1 calc R
C24 C 0.4695(6) 0.0045(8) 0.8213(5) 0.112(6) Uani 1 1 d .
H24A H 0.4733 0.0208 0.7893 0.168 Uiso 1 1 calc R
H24B H 0.4999 -0.0378 0.8363 0.168 Uiso 1 1 calc R
H24C H 0.4801 0.0475 0.8454 0.168 Uiso 1 1 calc R
C25 C 0.3695(7) -0.1116(7) 0.7636(4) 0.108(6) Uani 1 1 d .
H25A H 0.3262 -0.1332 0.7576 0.162 Uiso 1 1 calc R
H25B H 0.4031 -0.1506 0.7790 0.162 Uiso 1 1 calc R
H25C H 0.3713 -0.0948 0.7309 0.162 Uiso 1 1 calc R
C26 C 0.2130(5) -0.0987(5) 0.8022(3) 0.049(3) Uani 1 1 d .
H26A H 0.2542 -0.0830 0.7993 0.074 Uiso 1 1 calc R
H26B H 0.2128 -0.1544 0.8064 0.074 Uiso 1 1 calc R
H26C H 0.2088 -0.0737 0.8320 0.074 Uiso 1 1 calc R
C27 C 0.1487(6) -0.1265(6) 0.6878(4) 0.058(3) Uani 1 1 d .
H27A H 0.1110 -0.1156 0.6562 0.087 Uiso 1 1 calc R
H27B H 0.1495 -0.1812 0.6957 0.087 Uiso 1 1 calc R
H27C H 0.1892 -0.1125 0.6831 0.087 Uiso 1 1 calc R
C28 C 0.0685(5) -0.1043(6) 0.7544(4) 0.054(3) Uani 1 1 d .
H28A H 0.0686 -0.0816 0.7863 0.082 Uiso 1 1 calc R
H28B H 0.0702 -0.1602 0.7575 0.082 Uiso 1 1 calc R
H28C H 0.0285 -0.0893 0.7259 0.082 Uiso 1 1 calc R
C29 C 0.0805(6) 0.1765(6) 0.7000(4) 0.064(4) Uani 1 1 d .
H29A H 0.0790 0.1787 0.7344 0.095 Uiso 1 1 calc R
H29B H 0.0401 0.1984 0.6751 0.095 Uiso 1 1 calc R
H29C H 0.1182 0.2058 0.6996 0.095 Uiso 1 1 calc R
C30 C 0.1092(6) 0.0716(7) 0.6245(3) 0.075(4) Uani 1 1 d .
H30A H 0.1490 0.1015 0.6305 0.113 Uiso 1 1 calc R
H30B H 0.0730 0.0931 0.5953 0.113 Uiso 1 1 calc R
H30C H 0.1166 0.0184 0.6170 0.113 Uiso 1 1 calc R
C31 C 0.0041(5) 0.0329(6) 0.6630(4) 0.077(4) Uani 1 1 d .
H31A H 0.0020 -0.0147 0.6440 0.115 Uiso 1 1 calc R
H31B H -0.0280 0.0693 0.6410 0.115 Uiso 1 1 calc R
H31C H -0.0057 0.0221 0.6935 0.115 Uiso 1 1 calc R
U3 U 0.756784(19) 0.09638(2) 0.805489(13) 0.03396(11) Uani 1 1 d .
U4 U 0.751562(18) 0.22190(2) 0.933522(13) 0.03198(11) Uani 1 1 d .
N5 N 0.6668(4) 0.0440(4) 0.7408(3) 0.035(2) Uani 1 1 d .
N6 N 0.8476(4) 0.0629(4) 0.7879(3) 0.039(2) Uani 1 1 d .
N7 N 0.6606(4) 0.2451(4) 0.9524(2) 0.034(2) Uani 1 1 d .
N8 N 0.8413(4) 0.2646(4) 1.0016(2) 0.0311(19) Uani 1 1 d .
Si9 Si 0.66541(17) -0.05210(17) 0.74915(11) 0.0482(9) Uani 1 1 d .
Si10 Si 0.60695(16) 0.08945(18) 0.69002(11) 0.0487(9) Uani 1 1 d .
Si11 Si 0.84710(17) 0.11625(18) 0.73676(10) 0.0457(8) Uani 1 1 d .
Si12 Si 0.90915(16) -0.00139(17) 0.81869(11) 0.0426(8) Uani 1 1 d .
Si13 Si 0.65885(16) 0.19137(19) 1.00333(11) 0.0460(8) Uani 1 1 d .
Si14 Si 0.59659(16) 0.3045(2) 0.91836(12) 0.0540(9) Uani 1 1 d .
Si15 Si 0.84632(15) 0.36179(17) 0.99640(10) 0.0392(7) Uani 1 1 d .
Si16 Si 0.89886(15) 0.21313(18) 1.05050(10) 0.0420(8) Uani 1 1 d .
C32 C 0.7086(5) 0.1057(6) 0.8755(4) 0.043(3) Uani 1 1 d .
C33 C 0.6836(5) 0.1722(6) 0.8423(4) 0.042(3) Uani 1 1 d .
H33 H 0.6379 0.1797 0.8246 0.051 Uiso 1 1 calc R
C34 C 0.7298(5) 0.2252(6) 0.8373(3) 0.039(3) Uani 1 1 d .
H34 H 0.7148 0.2689 0.8162 0.046 Uiso 1 1 calc R
C35 C 0.7994(5) 0.2134(5) 0.8641(3) 0.029(2) Uani 1 1 d .
H35 H 0.8295 0.2498 0.8607 0.034 Uiso 1 1 calc R
C36 C 0.8228(4) 0.1483(5) 0.8951(3) 0.027(2) Uani 1 1 d .
H36 H 0.8685 0.1405 0.9121 0.033 Uiso 1 1 calc R
C37 C 0.7773(5) 0.0938(5) 0.9010(3) 0.035(2) Uani 1 1 d .
H37 H 0.7930 0.0499 0.9218 0.042 Uiso 1 1 calc R
C38 C 0.6559(6) 0.0567(8) 0.8786(4) 0.095(5) Uani 1 1 d .
H38A H 0.6733 0.0055 0.8904 0.142 Uiso 1 1 calc R
H38B H 0.6208 0.0529 0.8447 0.142 Uiso 1 1 calc R
H38C H 0.6385 0.0789 0.9029 0.142 Uiso 1 1 calc R
C39 C 0.7368(5) -0.0779(5) 0.8091(3) 0.044(3) Uani 1 1 d .
H39A H 0.7331 -0.0508 0.8384 0.066 Uiso 1 1 calc R
H39B H 0.7777 -0.0632 0.8053 0.066 Uiso 1 1 calc R
H39C H 0.7368 -0.1332 0.8149 0.066 Uiso 1 1 calc R
C40 C 0.5925(6) -0.0893(7) 0.7599(5) 0.101(5) Uani 1 1 d .
H40A H 0.5797 -0.0529 0.7809 0.152 Uiso 1 1 calc R
H40B H 0.6032 -0.1386 0.7776 0.152 Uiso 1 1 calc R
H40C H 0.5562 -0.0959 0.7268 0.152 Uiso 1 1 calc R
C41 C 0.6783(7) -0.1071(6) 0.6967(4) 0.105(6) Uani 1 1 d .
H41A H 0.6402 -0.1005 0.6647 0.157 Uiso 1 1 calc R
H41B H 0.6838 -0.1615 0.7058 0.157 Uiso 1 1 calc R
H41C H 0.7176 -0.0882 0.6921 0.157 Uiso 1 1 calc R
C42 C 0.6030(6) 0.1939(6) 0.7019(4) 0.091(5) Uani 1 1 d .
H42A H 0.6308 0.2055 0.7375 0.136 Uiso 1 1 calc R
H42B H 0.5576 0.2083 0.6957 0.136 Uiso 1 1 calc R
H42C H 0.6184 0.2227 0.6788 0.136 Uiso 1 1 calc R
C43 C 0.5227(6) 0.0500(9) 0.6759(5) 0.125(6) Uani 1 1 d .
H43A H 0.5212 -0.0036 0.6654 0.187 Uiso 1 1 calc R
H43B H 0.4907 0.0797 0.6482 0.187 Uiso 1 1 calc R
H43C H 0.5122 0.0534 0.7068 0.187 Uiso 1 1 calc R
C44 C 0.6212(6) 0.0776(7) 0.6296(3) 0.080(4) Uani 1 1 d .
H44A H 0.6647 0.0972 0.6342 0.119 Uiso 1 1 calc R
H44B H 0.5879 0.1061 0.6021 0.119 Uiso 1 1 calc R
H44C H 0.6186 0.0232 0.6205 0.119 Uiso 1 1 calc R
C45 C 0.7783(6) 0.1858(5) 0.7204(3) 0.057(4) Uani 1 1 d .
H45A H 0.7845 0.2187 0.7501 0.086 Uiso 1 1 calc R
H45B H 0.7369 0.1580 0.7113 0.086 Uiso 1 1 calc R
H45C H 0.7774 0.2173 0.6914 0.086 Uiso 1 1 calc R
C46 C 0.8299(6) 0.0584(6) 0.6782(3) 0.068(4) Uani 1 1 d .
H46A H 0.8654 0.0216 0.6837 0.102 Uiso 1 1 calc R
H46B H 0.8266 0.0921 0.6495 0.102 Uiso 1 1 calc R
H46C H 0.7885 0.0309 0.6703 0.102 Uiso 1 1 calc R
C47 C 0.9210(6) 0.1769(6) 0.7474(4) 0.071(4) Uani 1 1 d .
H47A H 0.9346 0.2014 0.7811 0.106 Uiso 1 1 calc R
H47B H 0.9104 0.2163 0.7207 0.106 Uiso 1 1 calc R
H47C H 0.9567 0.1448 0.7458 0.106 Uiso 1 1 calc R
C48 C 0.9104(5) -0.0253(6) 0.8844(3) 0.047(3) Uani 1 1 d .
H48A H 0.9231 0.0202 0.9063 0.070 Uiso 1 1 calc R
H48B H 0.9420 -0.0664 0.8995 0.070 Uiso 1 1 calc R
H48C H 0.8667 -0.0420 0.8815 0.070 Uiso 1 1 calc R
C49 C 0.8994(6) -0.0918(6) 0.7816(4) 0.063(4) Uani 1 1 d .
H49A H 0.8548 -0.1113 0.7727 0.095 Uiso 1 1 calc R
H49B H 0.9309 -0.1298 0.8025 0.095 Uiso 1 1 calc R
H49C H 0.9075 -0.0819 0.7502 0.095 Uiso 1 1 calc R
C50 C 0.9933(5) 0.0334(6) 0.8294(4) 0.058(3) Uani 1 1 d .
H50A H 0.9968 0.0436 0.7963 0.087 Uiso 1 1 calc R
H50B H 1.0254 -0.0057 0.8479 0.087 Uiso 1 1 calc R
H50C H 1.0020 0.0806 0.8497 0.087 Uiso 1 1 calc R
C51 C 0.7250(5) 0.1202(5) 1.0195(3) 0.049(3) Uani 1 1 d .
H51A H 0.7151 0.0830 0.9915 0.073 Uiso 1 1 calc R
H51B H 0.7288 0.0937 1.0512 0.073 Uiso 1 1 calc R
H51C H 0.7665 0.1460 1.0243 0.073 Uiso 1 1 calc R
C52 C 0.6754(7) 0.2501(7) 1.0631(4) 0.096(5) Uani 1 1 d .
H52A H 0.7215 0.2656 1.0771 0.145 Uiso 1 1 calc R
H52B H 0.6658 0.2194 1.0886 0.145 Uiso 1 1 calc R
H52C H 0.6475 0.2957 1.0547 0.145 Uiso 1 1 calc R
C53 C 0.5821(5) 0.1353(7) 0.9911(4) 0.082(4) Uani 1 1 d .
H53A H 0.5447 0.1703 0.9821 0.123 Uiso 1 1 calc R
H53B H 0.5860 0.1065 1.0220 0.123 Uiso 1 1 calc R
H53C H 0.5754 0.0996 0.9627 0.123 Uiso 1 1 calc R
C54 C 0.6106(6) 0.3541(6) 0.8650(4) 0.069(4) Uani 1 1 d .
H54A H 0.6184 0.3161 0.8423 0.104 Uiso 1 1 calc R
H54B H 0.6489 0.3876 0.8790 0.104 Uiso 1 1 calc R
H54C H 0.5720 0.3847 0.8455 0.104 Uiso 1 1 calc R
C55 C 0.5808(9) 0.3776(9) 0.9583(5) 0.171(10) Uani 1 1 d .
H55A H 0.6211 0.4067 0.9760 0.257 Uiso 1 1 calc R
H55B H 0.5663 0.3533 0.9836 0.257 Uiso 1 1 calc R
H55C H 0.5466 0.4123 0.9367 0.257 Uiso 1 1 calc R
C56 C 0.5205(7) 0.2519(10) 0.8865(7) 0.222(13) Uani 1 1 d .
H56A H 0.5276 0.2120 0.8647 0.333 Uiso 1 1 calc R
H56B H 0.4864 0.2871 0.8654 0.333 Uiso 1 1 calc R
H56C H 0.5066 0.2283 0.9124 0.333 Uiso 1 1 calc R
C57 C 0.7753(6) 0.3922(6) 0.9382(3) 0.060(3) Uani 1 1 d .
H57A H 0.7777 0.3667 0.9079 0.090 Uiso 1 1 calc R
H57B H 0.7767 0.4477 0.9340 0.090 Uiso 1 1 calc R
H57C H 0.7344 0.3780 0.9420 0.090 Uiso 1 1 calc R
C58 C 0.8373(6) 0.4142(6) 1.0510(4) 0.070(4) Uani 1 1 d .
H58A H 0.7980 0.3961 1.0560 0.105 Uiso 1 1 calc R
H58B H 0.8332 0.4691 1.0434 0.105 Uiso 1 1 calc R
H58C H 0.8759 0.4050 1.0822 0.105 Uiso 1 1 calc R
C59 C 0.9200(5) 0.3984(6) 0.9862(4) 0.068(4) Uani 1 1 d .
H59A H 0.9597 0.3804 1.0140 0.103 Uiso 1 1 calc R
H59B H 0.9194 0.4545 0.9860 0.103 Uiso 1 1 calc R
H59C H 0.9198 0.3796 0.9534 0.103 Uiso 1 1 calc R
C60 C 0.9005(5) 0.1083(6) 1.0332(4) 0.057(3) Uani 1 1 d .
H60A H 0.8564 0.0868 1.0230 0.085 Uiso 1 1 calc R
H60B H 0.9305 0.0804 1.0629 0.085 Uiso 1 1 calc R
H60C H 0.9156 0.1038 1.0046 0.085 Uiso 1 1 calc R
C61 C 0.8834(6) 0.2191(7) 1.1113(3) 0.080(5) Uani 1 1 d .
H61A H 0.8905 0.2717 1.1242 0.120 Uiso 1 1 calc R
H61B H 0.9135 0.1847 1.1369 0.120 Uiso 1 1 calc R
H61C H 0.8381 0.2039 1.1047 0.120 Uiso 1 1 calc R
C62 C 0.9851(5) 0.2473(6) 1.0657(4) 0.066(4) Uani 1 1 d .
H62A H 0.9943 0.2482 1.0342 0.098 Uiso 1 1 calc R
H62B H 1.0158 0.2126 1.0905 0.098 Uiso 1 1 calc R
H62C H 0.9901 0.2990 1.0802 0.098 Uiso 1 1 calc R

loop_
_atom_site_aniso_label
_atom_site_aniso_U_11
_atom_site_aniso_U_22
_atom_site_aniso_U_33
_atom_site_aniso_U_23
_atom_site_aniso_U_13
_atom_site_aniso_U_12
U1 0.0335(2) 0.0368(2) 0.0257(2) -0.00391(17) 0.01158(17) 0.00045(18)
U2 0.0363(2) 0.0367(2) 0.0267(2) -0.00523(17) 0.01234(17) -0.00101(19)
N1 0.029(5) 0.044(5) 0.020(4) -0.003(4) 0.008(4) -0.003(4)
N2 0.034(5) 0.028(5) 0.032(4) -0.005(4) 0.017(4) 0.010(4)
N3 0.044(6) 0.033(5) 0.033(5) -0.014(4) 0.016(4) -0.005(4)
N4 0.030(5) 0.028(5) 0.043(5) -0.009(4) 0.009(4) 0.004(4)
Si1 0.051(2) 0.043(2) 0.0335(17) -0.0079(14) 0.0147(15) -0.0077(16)
Si2 0.050(2) 0.054(2) 0.0307(17) -0.0045(15) 0.0019(15) 0.0092(18)
Si3 0.0402(19) 0.0400(19) 0.0352(16) -0.0021(14) 0.0188(14) 0.0004(15)
Si4 0.0375(19) 0.0366(19) 0.0524(19) -0.0008(15) 0.0190(15) 0.0084(15)
Si5 0.079(3) 0.046(2) 0.0480(19) 0.0017(16) 0.0433(19) -0.0040(19)
Si6 0.052(2) 0.056(2) 0.065(2) 0.0102(18) 0.0352(18) 0.0185(18)
Si7 0.044(2) 0.0366(18) 0.0379(17) -0.0110(14) 0.0174(14) -0.0040(15)
Si8 0.052(2) 0.041(2) 0.0338(17) 0.0043(14) 0.0011(15) 0.0006(16)
C1 0.016(5) 0.036(6) 0.025(5) -0.005(4) 0.004(4) -0.008(4)
C2 0.042(6) 0.025(6) 0.017(5) -0.004(4) 0.015(4) -0.002(5)
C3 0.045(7) 0.044(7) 0.038(6) -0.001(5) 0.016(5) 0.002(6)
C4 0.018(6) 0.055(7) 0.044(6) -0.012(5) 0.018(5) -0.003(5)
C5 0.047(7) 0.031(6) 0.032(6) 0.004(5) 0.013(5) 0.017(5)
C6 0.069(8) 0.050(7) 0.018(5) -0.001(5) 0.029(5) -0.012(6)
C7 0.043(8) 0.115(12) 0.068(8) -0.046(8) 0.022(7) -0.008(8)
C8 0.094(10) 0.021(6) 0.041(6) -0.001(5) 0.028(6) -0.003(6)
C9 0.058(9) 0.094(11) 0.071(9) 0.019(8) 0.024(7) -0.017(8)
C10 0.114(12) 0.060(9) 0.054(8) -0.027(7) 0.032(8) -0.001(8)
C11 0.054(9) 0.075(10) 0.058(8) 0.023(7) 0.006(6) 0.028(7)
C12 0.052(9) 0.073(10) 0.093(10) -0.008(8) -0.008(7) 0.001(8)
C13 0.104(12) 0.115(12) 0.022(6) 0.013(7) 0.013(7) 0.040(9)
C14 0.083(9) 0.050(8) 0.050(7) 0.012(6) 0.049(7) 0.010(7)
C15 0.066(9) 0.049(8) 0.045(6) -0.009(5) 0.028(6) -0.018(6)
C16 0.066(9) 0.070(9) 0.042(7) -0.011(6) 0.024(6) -0.010(7)
C17 0.052(8) 0.072(9) 0.066(8) 0.025(7) 0.020(6) 0.046(7)
C18 0.048(8) 0.045(8) 0.083(9) -0.004(6) 0.025(7) 0.010(6)
C19 0.037(8) 0.084(10) 0.067(8) -0.013(7) 0.009(6) 0.011(7)
C20 0.086(10) 0.048(8) 0.044(7) 0.013(6) 0.030(7) -0.009(7)
C21 0.079(11) 0.057(9) 0.164(13) 0.031(9) 0.072(10) -0.006(8)
C22 0.26(2) 0.069(10) 0.075(9) 0.000(8) 0.122(12) 0.023(12)
C23 0.061(9) 0.067(9) 0.079(9) 0.024(7) 0.034(7) 0.022(7)
C24 0.055(10) 0.136(15) 0.160(14) 0.057(11) 0.056(10) 0.030(10)
C25 0.169(17) 0.079(11) 0.095(11) -0.001(8) 0.071(11) 0.061(11)
C26 0.061(8) 0.032(7) 0.050(7) 0.016(5) 0.016(6) 0.005(6)
C27 0.081(10) 0.042(7) 0.061(8) -0.012(6) 0.039(7) -0.007(7)
C28 0.046(8) 0.036(7) 0.069(8) -0.004(6) 0.007(6) -0.009(6)
C29 0.075(10) 0.039(8) 0.056(7) 0.010(6) 0.001(7) 0.006(7)
C30 0.113(12) 0.077(10) 0.026(6) 0.015(6) 0.015(7) -0.001(9)
C31 0.071(10) 0.060(9) 0.066(8) 0.011(7) -0.013(7) 0.016(8)
U3 0.0392(3) 0.0351(2) 0.0267(2) -0.00643(17) 0.01138(18) 0.00018(19)
U4 0.0299(2) 0.0397(2) 0.0256(2) -0.00754(17) 0.00945(17) 0.00012(19)
N5 0.039(5) 0.024(5) 0.034(5) -0.002(4) 0.003(4) 0.008(4)
N6 0.045(6) 0.044(6) 0.026(4) -0.010(4) 0.012(4) 0.010(4)
N7 0.042(6) 0.036(5) 0.025(4) 0.001(4) 0.014(4) 0.009(4)
N8 0.033(5) 0.026(5) 0.026(4) -0.004(3) 0.001(4) 0.000(4)
Si9 0.062(2) 0.0325(19) 0.0372(18) -0.0114(14) 0.0034(16) -0.0007(17)
Si10 0.047(2) 0.047(2) 0.0377(18) -0.0003(15) -0.0012(15) 0.0105(17)
Si11 0.068(2) 0.044(2) 0.0304(17) -0.0002(14) 0.0239(16) 0.0026(17)
Si12 0.050(2) 0.041(2) 0.0441(18) 0.0004(15) 0.0262(15) 0.0110(16)
Si13 0.050(2) 0.060(2) 0.0375(17) 0.0068(16) 0.0278(15) 0.0077(17)
Si14 0.037(2) 0.060(2) 0.066(2) 0.0183(18) 0.0206(17) 0.0118(17)
Si15 0.045(2) 0.0375(19) 0.0383(17) -0.0080(14) 0.0195(15) -0.0033(15)
Si16 0.040(2) 0.052(2) 0.0260(16) -0.0025(14) 0.0028(13) 0.0033(16)
C32 0.050(8) 0.057(8) 0.035(6) -0.023(6) 0.030(6) -0.028(6)
C33 0.023(6) 0.050(8) 0.045(7) -0.018(6) 0.004(5) -0.001(5)
C34 0.041(7) 0.046(7) 0.021(5) -0.003(5) 0.003(5) 0.009(6)
C35 0.044(7) 0.013(5) 0.032(5) -0.006(4) 0.019(5) -0.010(5)
C36 0.025(6) 0.027(6) 0.024(5) -0.005(4) 0.003(4) -0.003(4)
C37 0.038(7) 0.037(7) 0.020(5) -0.002(4) 0.000(5) -0.002(5)
C38 0.090(12) 0.122(14) 0.073(9) -0.054(9) 0.030(8) -0.005(10)
C39 0.075(9) 0.018(6) 0.037(6) 0.012(4) 0.017(6) 0.000(5)
C40 0.072(11) 0.065(10) 0.127(12) 0.026(9) -0.007(9) -0.023(8)
C41 0.206(18) 0.030(8) 0.043(8) -0.017(6) 0.005(9) 0.030(9)
C42 0.105(12) 0.056(9) 0.068(9) -0.010(7) -0.016(8) 0.037(8)
C43 0.039(10) 0.150(17) 0.144(14) 0.052(12) -0.012(9) 0.017(10)
C44 0.117(12) 0.079(10) 0.030(7) 0.015(6) 0.012(7) 0.028(9)
C45 0.102(10) 0.037(7) 0.026(6) 0.023(5) 0.015(6) -0.004(7)
C46 0.121(12) 0.047(8) 0.045(7) -0.002(6) 0.042(7) 0.015(8)
C47 0.079(10) 0.053(9) 0.080(9) 0.018(7) 0.030(8) -0.020(7)
C48 0.035(7) 0.067(8) 0.040(6) 0.014(6) 0.016(5) 0.015(6)
C49 0.073(9) 0.039(8) 0.079(8) -0.005(6) 0.029(7) 0.020(7)
C50 0.048(8) 0.075(9) 0.057(7) 0.005(6) 0.027(6) 0.015(7)
C51 0.060(8) 0.047(7) 0.031(6) 0.030(5) 0.008(5) 0.007(6)
C52 0.147(15) 0.095(12) 0.059(9) 0.002(8) 0.052(9) 0.018(10)
C53 0.051(9) 0.123(13) 0.082(9) 0.030(8) 0.036(7) -0.008(8)
C54 0.067(9) 0.080(10) 0.055(8) 0.023(7) 0.016(7) 0.046(8)
C55 0.29(2) 0.164(17) 0.108(12) 0.072(12) 0.129(15) 0.188(17)
C56 0.053(12) 0.20(2) 0.29(2) 0.194(18) -0.073(13) -0.046(12)
C57 0.085(10) 0.041(8) 0.042(7) 0.003(5) 0.012(6) 0.007(7)
C58 0.108(12) 0.045(8) 0.059(8) -0.019(6) 0.034(8) -0.014(8)
C59 0.051(8) 0.071(10) 0.088(9) 0.015(7) 0.031(7) -0.018(7)
C60 0.032(7) 0.071(9) 0.053(7) 0.004(6) -0.001(5) 0.015(6)
C61 0.111(12) 0.096(11) 0.033(7) 0.016(7) 0.025(7) 0.039(9)
C62 0.047(8) 0.073(9) 0.050(7) -0.016(6) -0.012(6) -0.010(7)

loop_
_atom_type_symbol
_atom_type_description
_atom_type_scat_dispersion_real
_atom_type_scat_dispersion_imag
_atom_type_scat_source
C C 0.0033 0.0016 'International Tables Vol C Tables 4.2.6.8 and 6.1.1.4'
H H 0.0000 0.0000 'International Tables Vol C Tables 4.2.6.8 and 6.1.1.4'
N N 0.0061 0.0033 'International Tables Vol C Tables 4.2.6.8 and 6.1.1.4'
U U -9.6767 9.6646 'International Tables Vol C Tables 4.2.6.8 and 6.1.1.4'
Si Si 0.0817 0.0704 'International Tables Vol C Tables 4.2.6.8 and 6.1.1.4'

loop_
_geom_angle_atom_site_label_1
_geom_angle_atom_site_label_2
_geom_angle_atom_site_label_3
_geom_angle
N2 U1 N1 107.8(2)
N2 U1 C5 108.2(3)
N1 U1 C5 133.1(3)
N2 U1 C4 93.3(3)
N1 U1 C4 158.8(3)
C5 U1 C4 32.6(3)
N2 U1 C3 103.5(3)
N1 U1 C3 137.0(3)
C5 U1 C3 57.9(3)
C4 U1 C3 32.0(3)
N2 U1 C2 133.3(3)
N1 U1 C2 105.8(3)
C5 U1 C2 67.8(3)
C4 U1 C2 57.5(3)
C3 U1 C2 32.8(3)
N2 U1 C6 139.9(3)
N1 U1 C6 103.0(3)
C5 U1 C6 32.9(3)
C4 U1 C6 57.9(3)
C3 U1 C6 67.7(3)
C2 U1 C6 56.9(3)
N2 U1 C1 160.6(3)
N1 U1 C1 91.2(3)
C5 U1 C1 58.0(3)
C4 U1 C1 67.8(3)
C3 U1 C1 58.2(3)
C2 U1 C1 32.2(3)
C6 U1 C1 31.8(3)
N2 U1 C8 85.8(3)
N1 U1 C8 64.5(3)
C5 U1 C8 89.3(3)
C4 U1 C8 117.7(3)
C3 U1 C8 147.2(3)
C2 U1 C8 138.4(3)
C6 U1 C8 84.8(3)
C1 U1 C8 106.3(3)
N2 U1 Si1 99.50(18)
N1 U1 Si1 30.12(19)
C5 U1 Si1 114.3(2)
C4 U1 Si1 146.8(2)
C3 U1 Si1 157.0(2)
C2 U1 Si1 125.2(2)
C6 U1 Si1 94.4(2)
C1 U1 Si1 98.9(2)
C8 U1 Si1 34.42(19)
N2 U1 Si3 30.11(18)
N1 U1 Si3 96.37(17)
C5 U1 Si3 129.2(2)
C4 U1 Si3 102.6(2)
C3 U1 Si3 96.3(2)
C2 U1 Si3 115.4(2)
C6 U1 Si3 160.5(2)
C1 U1 Si3 146.9(2)
C8 U1 Si3 106.0(2)
Si1 U1 Si3 103.72(7)
N3 U2 N4 106.4(2)
N3 U2 C6 104.1(3)
N4 U2 C6 138.0(3)
N3 U2 C5 134.8(3)
N4 U2 C5 106.8(3)
C6 U2 C5 33.2(3)
N3 U2 C4 160.6(3)
N4 U2 C4 93.0(3)
C6 U2 C4 58.6(3)
C5 U2 C4 32.4(3)
N3 U2 C1 92.8(3)
N4 U2 C1 160.8(3)
C6 U2 C1 32.2(3)
C5 U2 C1 57.9(3)
C4 U2 C1 67.9(3)
N3 U2 C2 107.2(3)
N4 U2 C2 134.8(3)
C6 U2 C2 57.4(3)
C5 U2 C2 67.2(3)
C4 U2 C2 57.2(3)
C1 U2 C2 32.2(3)
N3 U2 C3 138.0(3)
N4 U2 C3 104.4(3)
C6 U2 C3 68.7(3)
C5 U2 C3 57.7(3)
C4 U2 C3 31.9(3)
C1 U2 C3 58.4(3)
C2 U2 C3 32.8(3)
N3 U2 C26 85.3(3)
N4 U2 C26 64.2(2)
C6 U2 C26 147.0(3)
C5 U2 C26 137.2(3)
C4 U2 C26 104.8(3)
C1 U2 C26 117.4(3)
C2 U2 C26 89.5(3)
C3 U2 C26 83.0(3)
N3 U2 Si7 97.94(18)
N4 U2 Si7 29.60(19)
C6 U2 Si7 157.9(2)
C5 U2 Si7 125.5(2)
C4 U2 Si7 99.6(2)
C1 U2 Si7 147.8(2)
C2 U2 Si7 115.9(2)
C3 U2 Si7 94.9(2)
C26 U2 Si7 34.61(17)
N3 U2 Si5 30.23(19)
N4 U2 Si5 96.20(19)
C6 U2 Si5 95.9(2)
C5 U2 Si5 116.2(2)
C4 U2 Si5 148.3(2)
C1 U2 Si5 101.2(2)
C2 U2 Si5 127.4(2)
C3 U2 Si5 159.4(2)
C26 U2 Si5 106.5(2)
Si7 U2 Si5 103.25(8)
Si1 N1 Si2 121.4(4)
Si1 N1 U1 107.0(3)
Si2 N1 U1 131.6(4)
Si4 N2 Si3 122.8(4)
Si4 N2 U1 129.4(4)
Si3 N2 U1 107.7(3)
Si6 N3 Si5 120.7(5)
Si6 N3 U2 131.7(4)
Si5 N3 U2 107.6(4)
Si7 N4 Si8 122.3(4)
Si7 N4 U2 108.4(4)
Si8 N4 U2 129.3(4)
N1 Si1 C9 115.4(5)
N1 Si1 C8 107.7(4)
C9 Si1 C8 105.3(5)
N1 Si1 C10 114.0(4)
C9 Si1 C10 108.3(6)
C8 Si1 C10 105.3(5)
N1 Si1 U1 42.9(2)
C9 Si1 U1 124.9(4)
C8 Si1 U1 64.8(3)
C10 Si1 U1 126.8(4)
N1 Si2 C12 113.0(5)
N1 Si2 C11 112.6(4)
C12 Si2 C11 106.0(5)
N1 Si2 C13 111.4(4)
C12 Si2 C13 106.9(6)
C11 Si2 C13 106.5(5)
N2 Si3 C15 114.9(4)
N2 Si3 C16 114.0(4)
C15 Si3 C16 108.6(5)
N2 Si3 C14 107.6(4)
C15 Si3 C14 105.1(5)
C16 Si3 C14 105.9(5)
N2 Si3 U1 42.2(2)
C15 Si3 U1 129.8(3)
C16 Si3 U1 121.6(4)
C14 Si3 U1 65.7(3)
N2 Si4 C18 111.6(4)
N2 Si4 C17 110.8(4)
C18 Si4 C17 108.7(5)
N2 Si4 C19 114.5(5)
C18 Si4 C19 106.0(5)
C17 Si4 C19 104.9(5)
N3 Si5 C21 116.0(5)
N3 Si5 C22 113.4(5)
C21 Si5 C22 108.7(6)
N3 Si5 C20 108.1(4)
C21 Si5 C20 103.6(5)
C22 Si5 C20 106.2(6)
N3 Si5 U2 42.2(3)
C21 Si5 U2 129.1(4)
C22 Si5 U2 122.2(5)
C20 Si5 U2 66.0(3)
N3 Si6 C25 111.3(5)
N3 Si6 C24 114.2(5)
C25 Si6 C24 106.5(7)
N3 Si6 C23 111.3(4)
C25 Si6 C23 108.5(6)
C24 Si6 C23 104.6(6)
N4 Si7 C28 116.1(4)
N4 Si7 C27 112.6(4)
C28 Si7 C27 108.7(5)
N4 Si7 C26 108.5(4)
C28 Si7 C26 103.2(5)
C27 Si7 C26 107.0(5)
N4 Si7 U2 42.0(2)
C28 Si7 U2 125.2(3)
C27 Si7 U2 126.0(4)
C26 Si7 U2 66.5(3)
N4 Si8 C30 111.4(5)
N4 Si8 C29 111.1(4)
C30 Si8 C29 109.6(5)
N4 Si8 C31 113.0(4)
C30 Si8 C31 105.7(5)
C29 Si8 C31 105.8(5)
C6 C1 C2 119.4(9)
C6 C1 C7 116.6(9)
C2 C1 C7 123.9(9)
C6 C1 U2 72.3(5)
C2 C1 U2 74.0(5)
C7 C1 U2 123.9(6)
C6 C1 U1 74.4(5)
C2 C1 U1 72.9(5)
C7 C1 U1 124.9(6)
U2 C1 U1 111.0(3)
C1 C2 C3 121.4(9)
C1 C2 U1 74.9(5)
C3 C2 U1 74.1(5)
C1 C2 U2 73.8(5)
C3 C2 U2 73.4(5)
U1 C2 U2 111.8(3)
C1 C2 H2 119.3
C3 C2 H2 119.3
U1 C2 H2 123.0
U2 C2 H2 125.2
C4 C3 C2 118.2(9)
C4 C3 U1 72.7(6)
C2 C3 U1 73.0(5)
C4 C3 U2 73.2(5)
C2 C3 U2 73.8(5)
U1 C3 U2 111.5(4)
C4 C3 H3 120.9
C2 C3 H3 120.9
U1 C3 H3 124.9
U2 C3 H3 123.6
C5 C4 C3 121.6(9)
C5 C4 U1 73.4(5)
C3 C4 U1 75.3(5)
C5 C4 U2 74.2(5)
C3 C4 U2 74.9(5)
U1 C4 U2 113.3(4)
C5 C4 H4 119.2
C3 C4 H4 119.2
U1 C4 H4 123.6
U2 C4 H4 123.1
C4 C5 C6 119.4(9)
C4 C5 U1 74.0(5)
C6 C5 U1 75.7(5)
C4 C5 U2 73.4(5)
C6 C5 U2 72.4(5)
U1 C5 U2 113.2(3)
C4 C5 H5 120.3
C6 C5 H5 120.3
U1 C5 H5 121.2
U2 C5 H5 125.6
C1 C6 C5 119.8(9)
C1 C6 U2 75.5(5)
C5 C6 U2 74.4(5)
C1 C6 U1 73.8(5)
C5 C6 U1 71.3(5)
U2 C6 U1 112.1(4)
C1 C6 H6 120.1
C5 C6 H6 120.1
U2 C6 H6 121.2
U1 C6 H6 126.7
C1 C7 H7A 109.5
C1 C7 H7B 109.5
H7A C7 H7B 109.5
C1 C7 H7C 109.5
H7A C7 H7C 109.5
H7B C7 H7C 109.5
Si1 C8 U1 80.7(3)
Si1 C8 H8A 109.5
U1 C8 H8A 53.0
Si1 C8 H8B 109.5
U1 C8 H8B 79.0
H8A C8 H8B 109.5
Si1 C8 H8C 109.5
U1 C8 H8C 162.4
H8A C8 H8C 109.5
H8B C8 H8C 109.5
Si1 C9 H9A 109.5
Si1 C9 H9B 109.5
H9A C9 H9B 109.5
Si1 C9 H9C 109.5
H9A C9 H9C 109.5
H9B C9 H9C 109.5
Si1 C10 H10A 109.5
Si1 C10 H10B 109.5
H10A C10 H10B 109.5
Si1 C10 H10C 109.5
H10A C10 H10C 109.5
H10B C10 H10C 109.5
Si2 C11 H11A 109.5
Si2 C11 H11B 109.5
H11A C11 H11B 109.5
Si2 C11 H11C 109.5
H11A C11 H11C 109.5
H11B C11 H11C 109.5
Si2 C12 H12A 109.5
Si2 C12 H12B 109.5
H12A C12 H12B 109.5
Si2 C12 H12C 109.5
H12A C12 H12C 109.5
H12B C12 H12C 109.5
Si2 C13 H13A 109.5
Si2 C13 H13B 109.5
H13A C13 H13B 109.5
Si2 C13 H13C 109.5
H13A C13 H13C 109.5
H13B C13 H13C 109.5
Si3 C14 H14A 109.5
Si3 C14 H14B 109.5
H14A C14 H14B 109.5
Si3 C14 H14C 109.5
H14A C14 H14C 109.5
H14B C14 H14C 109.5
Si3 C15 H15A 109.5
Si3 C15 H15B 109.5
H15A C15 H15B 109.5
Si3 C15 H15C 109.5
H15A C15 H15C 109.5
H15B C15 H15C 109.5
Si3 C16 H16A 109.5
Si3 C16 H16B 109.5
H16A C16 H16B 109.5
Si3 C16 H16C 109.5
H16A C16 H16C 109.5
H16B C16 H16C 109.5
Si4 C17 H17A 109.5
Si4 C17 H17B 109.5
H17A C17 H17B 109.5
Si4 C17 H17C 109.5
H17A C17 H17C 109.5
H17B C17 H17C 109.5
Si4 C18 H18A 109.5
Si4 C18 H18B 109.5
H18A C18 H18B 109.5
Si4 C18 H18C 109.5
H18A C18 H18C 109.5
H18B C18 H18C 109.5
Si4 C19 H19A 109.5
Si4 C19 H19B 109.5
H19A C19 H19B 109.5
Si4 C19 H19C 109.5
H19A C19 H19C 109.5
H19B C19 H19C 109.5
Si5 C20 H20A 109.5
Si5 C20 H20B 109.5
H20A C20 H20B 109.5
Si5 C20 H20C 109.5
H20A C20 H20C 109.5
H20B C20 H20C 109.5
Si5 C21 H21A 109.5
Si5 C21 H21B 109.5
H21A C21 H21B 109.5
Si5 C21 H21C 109.5
H21A C21 H21C 109.5
H21B C21 H21C 109.5
Si5 C22 H22A 109.5
Si5 C22 H22B 109.5
H22A C22 H22B 109.5
Si5 C22 H22C 109.5
H22A C22 H22C 109.5
H22B C22 H22C 109.5
Si6 C23 H23A 109.5
Si6 C23 H23B 109.5
H23A C23 H23B 109.5
Si6 C23 H23C 109.5
H23A C23 H23C 109.5
H23B C23 H23C 109.5
Si6 C24 H24A 109.5
Si6 C24 H24B 109.5
H24A C24 H24B 109.5
Si6 C24 H24C 109.5
H24A C24 H24C 109.5
H24B C24 H24C 109.5
Si6 C25 H25A 109.5
Si6 C25 H25B 109.5
H25A C25 H25B 109.5
Si6 C25 H25C 109.5
H25A C25 H25C 109.5
H25B C25 H25C 109.5
Si7 C26 U2 78.9(3)
Si7 C26 H26A 109.5
U2 C26 H26A 64.1
Si7 C26 H26B 109.5
U2 C26 H26B 171.2
H26A C26 H26B 109.5
Si7 C26 H26C 109.5
U2 C26 H26C 69.0
H26A C26 H26C 109.5
H26B C26 H26C 109.5
Si7 C27 H27A 109.5
Si7 C27 H27B 109.5
H27A C27 H27B 109.5
Si7 C27 H27C 109.5
H27A C27 H27C 109.5
H27B C27 H27C 109.5
Si7 C28 H28A 109.5
Si7 C28 H28B 109.5
H28A C28 H28B 109.5
Si7 C28 H28C 109.5
H28A C28 H28C 109.5
H28B C28 H28C 109.5
Si8 C29 H29A 109.5
Si8 C29 H29B 109.5
H29A C29 H29B 109.5
Si8 C29 H29C 109.5
H29A C29 H29C 109.5
H29B C29 H29C 109.5
Si8 C30 H30A 109.5
Si8 C30 H30B 109.5
H30A C30 H30B 109.5
Si8 C30 H30C 109.5
H30A C30 H30C 109.5
H30B C30 H30C 109.5
Si8 C31 H31A 109.5
Si8 C31 H31B 109.5
H31A C31 H31B 109.5
Si8 C31 H31C 109.5
H31A C31 H31C 109.5
H31B C31 H31C 109.5
N5 U3 N6 106.7(3)
N5 U3 C36 156.3(3)
N6 U3 C36 94.8(3)
N5 U3 C35 144.6(3)
N6 U3 C35 101.7(3)
C36 U3 C35 31.9(2)
N5 U3 C37 125.5(3)
N6 U3 C37 113.3(3)
C36 U3 C37 32.6(3)
C35 U3 C37 57.4(3)
N5 U3 C34 112.2(3)
N6 U3 C34 128.9(3)
C36 U3 C34 57.7(3)
C35 U3 C34 32.6(3)
C37 U3 C34 67.8(3)
N5 U3 C32 98.5(3)
N6 U3 C32 145.1(3)
C36 U3 C32 57.8(3)
C35 U3 C32 67.3(3)
C37 U3 C32 32.3(3)
C34 U3 C32 57.5(3)
N5 U3 C33 92.2(3)
N6 U3 C33 159.5(3)
C36 U3 C33 68.4(3)
C35 U3 C33 57.9(3)
C37 U3 C33 58.5(3)
C34 U3 C33 32.0(3)
C32 U3 C33 33.0(3)
N5 U3 Si11 96.26(19)
N6 U3 Si11 29.85(19)
C36 U3 Si11 107.4(2)
C35 U3 Si11 97.9(2)
C37 U3 Si11 135.8(2)
C34 U3 Si11 112.6(2)
C32 U3 Si11 164.6(2)
C33 U3 Si11 142.3(3)
N5 U3 Si9 28.96(18)
N6 U3 Si9 96.8(2)
C36 U3 Si9 140.4(2)
C35 U3 Si9 160.4(2)
C37 U3 Si9 109.1(2)
C34 U3 Si9 132.5(2)
C32 U3 Si9 93.7(2)
C33 U3 Si9 103.6(2)
Si11 U3 Si9 101.30(8)
N7 U4 N8 107.6(3)
N7 U4 C34 114.0(3)
N8 U4 C34 129.3(3)
N7 U4 C36 156.0(3)
N8 U4 C36 92.5(3)
C34 U4 C36 57.8(3)
N7 U4 C37 124.6(3)
N8 U4 C37 110.2(3)
C34 U4 C37 67.7(3)
C36 U4 C37 32.5(3)
N7 U4 C35 146.7(3)
N8 U4 C35 100.6(3)
C34 U4 C35 32.8(3)
C36 U4 C35 32.0(2)
C37 U4 C35 57.6(3)
N7 U4 C32 98.2(3)
N8 U4 C32 141.9(3)
C34 U4 C32 57.7(3)
C36 U4 C32 57.9(3)
C37 U4 C32 32.4(3)
C35 U4 C32 67.9(3)
N7 U4 C33 93.3(3)
N8 U4 C33 158.6(3)
C34 U4 C33 32.0(3)
C36 U4 C33 68.3(3)
C37 U4 C33 58.4(3)
C35 U4 C33 58.1(3)
C32 U4 C33 33.0(3)
N7 U4 Si15 100.26(19)
N8 U4 Si15 29.81(18)
C34 U4 Si15 112.5(2)
C36 U4 Si15 103.7(2)
C37 U4 Si15 131.7(2)
C35 U4 Si15 95.5(2)
C32 U4 Si15 161.5(2)
C33 U4 Si15 143.3(3)
N7 U4 Si13 28.22(18)
N8 U4 Si13 94.89(19)
C34 U4 Si13 134.9(2)
C36 U4 Si13 140.2(2)
C37 U4 Si13 109.5(2)
C35 U4 Si13 162.6(2)
C32 U4 Si13 95.0(2)
C33 U4 Si13 105.9(2)
Si15 U4 Si13 101.93(7)
Si9 N5 Si10 121.4(4)
Si9 N5 U3 109.7(3)
Si10 N5 U3 129.0(4)
Si12 N6 Si11 122.2(5)
Si12 N6 U3 129.7(4)
Si11 N6 U3 108.0(4)
Si14 N7 Si13 121.4(5)
Si14 N7 U4 125.6(4)
Si13 N7 U4 112.9(4)
Si15 N8 Si16 122.2(4)
Si15 N8 U4 108.3(3)
Si16 N8 U4 129.5(4)
N5 Si9 C41 112.6(5)
N5 Si9 C40 115.4(5)
C41 Si9 C40 110.2(6)
N5 Si9 C39 108.0(4)
C41 Si9 C39 105.1(5)
C40 Si9 C39 104.7(5)
N5 Si9 U3 41.4(2)
C41 Si9 U3 122.5(5)
C40 Si9 U3 127.2(4)
C39 Si9 U3 66.7(3)
N5 Si10 C44 111.6(5)
N5 Si10 C42 111.9(4)
C44 Si10 C42 108.0(6)
N5 Si10 C43 113.1(5)
C44 Si10 C43 105.0(6)
C42 Si10 C43 106.8(6)
N6 Si11 C45 108.1(4)
N6 Si11 C46 112.7(5)
C45 Si11 C46 105.2(5)
N6 Si11 C47 116.4(4)
C45 Si11 C47 104.4(5)
C46 Si11 C47 109.1(5)
N6 Si11 U3 42.1(3)
C45 Si11 U3 66.2(3)
C46 Si11 U3 120.1(4)
C47 Si11 U3 130.7(4)
N6 Si12 C49 111.6(4)
N6 Si12 C50 114.6(5)
C49 Si12 C50 105.4(5)
N6 Si12 C48 110.9(4)
C49 Si12 C48 108.5(5)
C50 Si12 C48 105.4(4)
N7 Si13 C51 108.1(4)
N7 Si13 C53 115.6(5)
C51 Si13 C53 105.6(5)
N7 Si13 C52 112.8(5)
C51 Si13 C52 106.1(5)
C53 Si13 C52 108.0(6)
N7 Si13 U4 38.9(3)
C51 Si13 U4 69.7(3)
C53 Si13 U4 132.8(4)
C52 Si13 U4 118.6(5)
N7 Si14 C55 112.7(5)
N7 Si14 C56 112.2(6)
C55 Si14 C56 107.7(10)
N7 Si14 C54 112.4(4)
C55 Si14 C54 107.4(6)
C56 Si14 C54 103.8(7)
N8 Si15 C58 112.8(4)
N8 Si15 C59 116.2(5)
C58 Si15 C59 109.0(5)
N8 Si15 C57 107.3(4)
C58 Si15 C57 105.7(5)
C59 Si15 C57 105.0(5)
N8 Si15 U4 41.9(2)
C58 Si15 U4 124.8(4)
C59 Si15 U4 126.1(4)
C57 Si15 U4 65.4(3)
N8 Si16 C61 111.6(5)
N8 Si16 C62 113.0(5)
C61 Si16 C62 106.9(5)
N8 Si16 C60 112.1(4)
C61 Si16 C60 108.4(5)
C62 Si16 C60 104.5(5)
C37 C32 C38 126.7(11)
C37 C32 C33 120.7(9)
C38 C32 C33 112.6(11)
C37 C32 U4 74.0(5)
C38 C32 U4 122.4(7)
C33 C32 U4 74.7(6)
C37 C32 U3 73.2(5)
C38 C32 U3 124.8(7)
C33 C32 U3 74.1(5)
U4 C32 U3 112.3(4)
C34 C33 C32 117.9(9)
C34 C33 U3 73.6(6)
C32 C33 U3 72.9(5)
C34 C33 U4 73.1(5)
C32 C33 U4 72.2(5)
U3 C33 U4 110.7(4)
C34 C33 H33 121.0
C32 C33 H33 121.0
U3 C33 H33 124.0
U4 C33 H33 125.3
C35 C34 C33 121.0(9)
C35 C34 U4 72.9(5)
C33 C34 U4 74.9(5)
C35 C34 U3 73.7(5)
C33 C34 U3 74.4(6)
U4 C34 U3 111.8(4)
C35 C34 H34 119.5
C33 C34 H34 119.5
U4 C34 H34 124.3
U3 C34 H34 123.9
C36 C35 C34 120.5(9)
C36 C35 U3 73.5(5)
C34 C35 U3 73.7(5)
C36 C35 U4 74.5(5)
C34 C35 U4 74.3(5)
U3 C35 U4 112.4(3)
C36 C35 H35 119.8
C34 C35 H35 119.8
U3 C35 H35 124.7
U4 C35 H35 122.9
C35 C36 C37 119.9(9)
C35 C36 U3 74.6(5)
C37 C36 U3 73.5(5)
C35 C36 U4 73.5(5)
C37 C36 U4 73.8(5)
U3 C36 U4 112.5(3)
C35 C36 H36 120.1
C37 C36 H36 120.1
U3 C36 H36 123.3
U4 C36 H36 124.2
C32 C37 C36 120.0(9)
C32 C37 U3 74.5(5)
C36 C37 U3 73.9(5)
C32 C37 U4 73.6(6)
C36 C37 U4 73.7(5)
U3 C37 U4 112.7(4)
C32 C37 H37 120.0
C36 C37 H37 120.0
U3 C37 H37 123.0
U4 C37 H37 124.3
C32 C38 H38A 109.5
C32 C38 H38B 109.5
H38A C38 H38B 109.5
C32 C38 H38C 109.5
H38A C38 H38C 109.5
H38B C38 H38C 109.5
Si9 C39 H39A 109.5
Si9 C39 H39B 109.5
H39A C39 H39B 109.5
Si9 C39 H39C 109.5
H39A C39 H39C 109.5
H39B C39 H39C 109.5
Si9 C40 H40A 109.5
Si9 C40 H40B 109.5
H40A C40 H40B 109.5
Si9 C40 H40C 109.5
H40A C40 H40C 109.5
H40B C40 H40C 109.5
Si9 C41 H41A 109.5
Si9 C41 H41B 109.5
H41A C41 H41B 109.5
Si9 C41 H41C 109.5
H41A C41 H41C 109.5
H41B C41 H41C 109.5
Si10 C42 H42A 109.5
Si10 C42 H42B 109.5
H42A C42 H42B 109.5
Si10 C42 H42C 109.5
H42A C42 H42C 109.5
H42B C42 H42C 109.5
Si10 C43 H43A 109.5
Si10 C43 H43B 109.5
H43A C43 H43B 109.5
Si10 C43 H43C 109.5
H43A C43 H43C 109.5
H43B C43 H43C 109.5
Si10 C44 H44A 109.5
Si10 C44 H44B 109.5
H44A C44 H44B 109.5
Si10 C44 H44C 109.5
H44A C44 H44C 109.5
H44B C44 H44C 109.5
Si11 C45 H45A 109.5
Si11 C45 H45B 109.5
H45A C45 H45B 109.5
Si11 C45 H45C 109.5
H45A C45 H45C 109.5
H45B C45 H45C 109.5
Si11 C46 H46A 109.5
Si11 C46 H46B 109.5
H46A C46 H46B 109.5
Si11 C46 H46C 109.5
H46A C46 H46C 109.5
H46B C46 H46C 109.5
Si11 C47 H47A 109.5
Si11 C47 H47B 109.5
H47A C47 H47B 109.5
Si11 C47 H47C 109.5
H47A C47 H47C 109.5
H47B C47 H47C 109.5
Si12 C48 H48A 109.5
Si12 C48 H48B 109.5
H48A C48 H48B 109.5
Si12 C48 H48C 109.5
H48A C48 H48C 109.5
H48B C48 H48C 109.5
Si12 C49 H49A 109.5
Si12 C49 H49B 109.5
H49A C49 H49B 109.5
Si12 C49 H49C 109.5
H49A C49 H49C 109.5
H49B C49 H49C 109.5
Si12 C50 H50A 109.5
Si12 C50 H50B 109.5
H50A C50 H50B 109.5
Si12 C50 H50C 109.5
H50A C50 H50C 109.5
H50B C50 H50C 109.5
Si13 C51 H51A 109.5
Si13 C51 H51B 109.5
H51A C51 H51B 109.5
Si13 C51 H51C 109.5
H51A C51 H51C 109.5
H51B C51 H51C 109.5
Si13 C52 H52A 109.5
Si13 C52 H52B 109.5
H52A C52 H52B 109.5
Si13 C52 H52C 109.5
H52A C52 H52C 109.5
H52B C52 H52C 109.5
Si13 C53 H53A 109.5
Si13 C53 H53B 109.5
H53A C53 H53B 109.5
Si13 C53 H53C 109.5
H53A C53 H53C 109.5
H53B C53 H53C 109.5
Si14 C54 H54A 109.5
Si14 C54 H54B 109.5
H54A C54 H54B 109.5
Si14 C54 H54C 109.5
H54A C54 H54C 109.5
H54B C54 H54C 109.5
Si14 C55 H55A 109.5
Si14 C55 H55B 109.5
H55A C55 H55B 109.5
Si14 C55 H55C 109.5
H55A C55 H55C 109.5
H55B C55 H55C 109.5
Si14 C56 H56A 109.5
Si14 C56 H56B 109.5
H56A C56 H56B 109.5
Si14 C56 H56C 109.5
H56A C56 H56C 109.5
H56B C56 H56C 109.5
Si15 C57 H57A 109.5
Si15 C57 H57B 109.5
H57A C57 H57B 109.5
Si15 C57 H57C 109.5
H57A C57 H57C 109.5
H57B C57 H57C 109.5
Si15 C58 H58A 109.5
Si15 C58 H58B 109.5
H58A C58 H58B 109.5
Si15 C58 H58C 109.5
H58A C58 H58C 109.5
H58B C58 H58C 109.5
Si15 C59 H59A 109.5
Si15 C59 H59B 109.5
H59A C59 H59B 109.5
Si15 C59 H59C 109.5
H59A C59 H59C 109.5
H59B C59 H59C 109.5
Si16 C60 H60A 109.5
Si16 C60 H60B 109.5
H60A C60 H60B 109.5
Si16 C60 H60C 109.5
H60A C60 H60C 109.5
H60B C60 H60C 109.5
Si16 C61 H61A 109.5
Si16 C61 H61B 109.5
H61A C61 H61B 109.5
Si16 C61 H61C 109.5
H61A C61 H61C 109.5
H61B C61 H61C 109.5
Si16 C62 H62A 109.5
Si16 C62 H62B 109.5
H62A C62 H62B 109.5
Si16 C62 H62C 109.5
H62A C62 H62C 109.5
H62B C62 H62C 109.5

loop_
_geom_bond_atom_site_label_1
_geom_bond_atom_site_label_2
_geom_bond_distance
U1 N2 2.317(7)
U1 N1 2.328(7)
U1 C5 2.541(8)
U1 C4 2.548(9)
U1 C3 2.581(10)
U1 C2 2.566(8)
U1 C6 2.600(8)
U1 C1 2.593(9)
U1 C8 2.999(9)
U1 Si1 3.270(3)
U1 Si3 3.288(3)
U2 N3 2.307(8)
U2 N4 2.313(7)
U2 C6 2.539(9)
U2 C5 2.565(9)
U2 C4 2.555(9)
U2 C1 2.580(8)
U2 C2 2.582(8)
U2 C3 2.577(9)
U2 C26 3.066(9)
U2 Si7 3.280(3)
U2 Si5 3.276(3)
N1 Si1 1.716(8)
N1 Si2 1.722(7)
N2 Si4 1.716(7)
N2 Si3 1.732(7)
N3 Si6 1.711(8)
N3 Si5 1.731(8)
N4 Si7 1.708(8)
N4 Si8 1.732(7)
Si1 C9 1.850(11)
Si1 C8 1.873(10)
Si1 C10 1.859(9)
Si2 C12 1.851(12)
Si2 C11 1.867(11)
Si2 C13 1.883(10)
Si3 C15 1.858(10)
Si3 C16 1.880(9)
Si3 C14 1.900(10)
Si4 C18 1.868(10)
Si4 C17 1.880(10)
Si4 C19 1.876(11)
Si5 C21 1.858(11)
Si5 C22 1.858(10)
Si5 C20 1.879(11)
Si6 C25 1.875(11)
Si6 C24 1.852(13)
Si6 C23 1.867(10)
Si7 C28 1.872(10)
Si7 C27 1.873(9)
Si7 C26 1.899(9)
Si8 C30 1.862(10)
Si8 C29 1.868(10)
Si8 C31 1.874(12)
C1 C6 1.421(12)
C1 C2 1.429(11)
C1 C7 1.524(12)
C2 C3 1.456(12)
C2 H2 0.9500
C3 C4 1.412(12)
C3 H3 0.9500
C4 C5 1.428(12)
C4 H4 0.9500
C5 C6 1.458(13)
C5 H5 0.9500
C6 H6 0.9500
C7 H7A 0.9800
C7 H7B 0.9800
C7 H7C 0.9800
C8 H8A 0.9800
C8 H8B 0.9800
C8 H8C 0.9800
C9 H9A 0.9800
C9 H9B 0.9800
C9 H9C 0.9800
C10 H10A 0.9800
C10 H10B 0.9800
C10 H10C 0.9800
C11 H11A 0.9800
C11 H11B 0.9800
C11 H11C 0.9800
C12 H12A 0.9800
C12 H12B 0.9800
C12 H12C 0.9800
C13 H13A 0.9800
C13 H13B 0.9800
C13 H13C 0.9800
C14 H14A 0.9800
C14 H14B 0.9800
C14 H14C 0.9800
C15 H15A 0.9800
C15 H15B 0.9800
C15 H15C 0.9800
C16 H16A 0.9800
C16 H16B 0.9800
C16 H16C 0.9800
C17 H17A 0.9800
C17 H17B 0.9800
C17 H17C 0.9800
C18 H18A 0.9800
C18 H18B 0.9800
C18 H18C 0.9800
C19 H19A 0.9800
C19 H19B 0.9800
C19 H19C 0.9800
C20 H20A 0.9800
C20 H20B 0.9800
C20 H20C 0.9800
C21 H21A 0.9800
C21 H21B 0.9800
C21 H21C 0.9800
C22 H22A 0.9800
C22 H22B 0.9800
C22 H22C 0.9800
C23 H23A 0.9800
C23 H23B 0.9800
C23 H23C 0.9800
C24 H24A 0.9800
C24 H24B 0.9800
C24 H24C 0.9800
C25 H25A 0.9800
C25 H25B 0.9800
C25 H25C 0.9800
C26 H26A 0.9800
C26 H26B 0.9800
C26 H26C 0.9800
C27 H27A 0.9800
C27 H27B 0.9800
C27 H27C 0.9800
C28 H28A 0.9800
C28 H28B 0.9800
C28 H28C 0.9800
C29 H29A 0.9800
C29 H29B 0.9800
C29 H29C 0.9800
C30 H30A 0.9800
C30 H30B 0.9800
C30 H30C 0.9800
C31 H31A 0.9800
C31 H31B 0.9800
C31 H31C 0.9800
U3 N5 2.318(7)
U3 N6 2.308(8)
U3 C36 2.559(8)
U3 C35 2.573(8)
U3 C37 2.552(8)
U3 C34 2.574(9)
U3 C32 2.569(9)
U3 C33 2.585(9)
U3 Si11 3.272(3)
U3 Si9 3.303(3)
U4 N7 2.293(7)
U4 N8 2.302(7)
U4 C34 2.566(8)
U4 C36 2.560(9)
U4 C37 2.562(9)
U4 C35 2.548(8)
U4 C32 2.556(10)
U4 C33 2.589(9)
U4 Si15 3.271(3)
U4 Si13 3.365(3)
N5 Si9 1.699(8)
N5 Si10 1.732(7)
N6 Si12 1.724(8)
N6 Si11 1.712(8)
N7 Si14 1.723(8)
N7 Si13 1.727(7)
N8 Si15 1.712(7)
N8 Si16 1.732(7)
Si9 C41 1.871(10)
Si9 C40 1.860(13)
Si9 C39 1.880(9)
Si10 C44 1.854(10)
Si10 C42 1.864(11)
Si10 C43 1.878(13)
Si11 C45 1.860(11)
Si11 C46 1.848(9)
Si11 C47 1.871(11)
Si12 C49 1.861(10)
Si12 C50 1.865(10)
Si12 C48 1.885(8)
Si13 C51 1.839(10)
Si13 C53 1.871(11)
Si13 C52 1.886(11)
Si14 C55 1.818(12)
Si14 C56 1.826(14)
Si14 C54 1.858(10)
Si15 C58 1.861(9)
Si15 C59 1.865(10)
Si15 C57 1.869(10)
Si16 C61 1.868(10)
Si16 C62 1.882(11)
Si16 C60 1.900(10)
C32 C37 1.427(13)
C32 C38 1.472(15)
C32 C33 1.463(13)
C33 C34 1.422(13)
C33 H33 0.9500
C34 C35 1.445(12)
C34 H34 0.9500
C35 C36 1.409(11)
C35 H35 0.9500
C36 C37 1.434(12)
C36 H36 0.9500
C37 H37 0.9500
C38 H38A 0.9800
C38 H38B 0.9800
C38 H38C 0.9800
C39 H39A 0.9800
C39 H39B 0.9800
C39 H39C 0.9800
C40 H40A 0.9800
C40 H40B 0.9800
C40 H40C 0.9800
C41 H41A 0.9800
C41 H41B 0.9800
C41 H41C 0.9800
C42 H42A 0.9800
C42 H42B 0.9800
C42 H42C 0.9800
C43 H43A 0.9800
C43 H43B 0.9800
C43 H43C 0.9800
C44 H44A 0.9800
C44 H44B 0.9800
C44 H44C 0.9800
C45 H45A 0.9800
C45 H45B 0.9800
C45 H45C 0.9800
C46 H46A 0.9800
C46 H46B 0.9800
C46 H46C 0.9800
C47 H47A 0.9800
C47 H47B 0.9800
C47 H47C 0.9800
C48 H48A 0.9800
C48 H48B 0.9800
C48 H48C 0.9800
C49 H49A 0.9800
C49 H49B 0.9800
C49 H49C 0.9800
C50 H50A 0.9800
C50 H50B 0.9800
C50 H50C 0.9800
C51 H51A 0.9800
C51 H51B 0.9800
C51 H51C 0.9800
C52 H52A 0.9800
C52 H52B 0.9800
C52 H52C 0.9800
C53 H53A 0.9800
C53 H53B 0.9800
C53 H53C 0.9800
C54 H54A 0.9800
C54 H54B 0.9800
C54 H54C 0.9800
C55 H55A 0.9800
C55 H55B 0.9800
C55 H55C 0.9800
C56 H56A 0.9800
C56 H56B 0.9800
C56 H56C 0.9800
C57 H57A 0.9800
C57 H57B 0.9800
C57 H57C 0.9800
C58 H58A 0.9800
C58 H58B 0.9800
C58 H58C 0.9800
C59 H59A 0.9800
C59 H59B 0.9800
C59 H59C 0.9800
C60 H60A 0.9800
C60 H60B 0.9800
C60 H60C 0.9800
C61 H61A 0.9800
C61 H61B 0.9800
C61 H61C 0.9800
C62 H62A 0.9800
C62 H62B 0.9800
C62 H62C 0.9800

loop_
_geom_torsion_atom_site_label_1
_geom_torsion_atom_site_label_2
_geom_torsion_atom_site_label_3
_geom_torsion_atom_site_label_4
_geom_torsion
N2 U1 N1 Si1 -77.9(4)
C5 U1 N1 Si1 60.7(5)
C4 U1 N1 Si1 99.5(8)
C3 U1 N1 Si1 147.1(4)
C2 U1 N1 Si1 134.9(3)
C6 U1 N1 Si1 76.0(4)
C1 U1 N1 Si1 105.8(4)
C8 U1 N1 Si1 -1.7(3)
Si3 U1 N1 Si1 -106.4(3)
N2 U1 N1 Si2 102.5(5)
C5 U1 N1 Si2 -118.9(5)
C4 U1 N1 Si2 -80.1(9)
C3 U1 N1 Si2 -32.5(7)
C2 U1 N1 Si2 -44.8(5)
C6 U1 N1 Si2 -103.6(5)
C1 U1 N1 Si2 -73.8(5)
C8 U1 N1 Si2 178.7(6)
Si1 U1 N1 Si2 -179.6(8)
Si3 U1 N1 Si2 73.9(5)
N1 U1 N2 Si4 109.0(5)
C5 U1 N2 Si4 -40.5(6)
C4 U1 N2 Si4 -70.1(5)
C3 U1 N2 Si4 -100.7(5)
C2 U1 N2 Si4 -116.8(5)
C6 U1 N2 Si4 -29.4(7)
C1 U1 N2 Si4 -82.3(10)
C8 U1 N2 Si4 47.4(5)
Si1 U1 N2 Si4 79.1(5)
Si3 U1 N2 Si4 -179.8(8)
N1 U1 N2 Si3 -71.2(4)
C5 U1 N2 Si3 139.4(4)
C4 U1 N2 Si3 109.8(4)
C3 U1 N2 Si3 79.1(4)
C2 U1 N2 Si3 63.0(5)
C6 U1 N2 Si3 150.4(4)
C1 U1 N2 Si3 97.5(8)
C8 U1 N2 Si3 -132.7(4)
Si1 U1 N2 Si3 -101.0(3)
N4 U2 N3 Si6 -103.7(5)
C6 U2 N3 Si6 105.6(5)
C5 U2 N3 Si6 120.5(5)
C4 U2 N3 Si6 80.2(11)
C1 U2 N3 Si6 75.0(5)
C2 U2 N3 Si6 45.7(6)
C3 U2 N3 Si6 31.9(7)
C26 U2 N3 Si6 -42.3(5)
Si7 U2 N3 Si6 -74.6(5)
Si5 U2 N3 Si6 -177.3(8)
N4 U2 N3 Si5 73.6(4)
C6 U2 N3 Si5 -77.1(4)
C5 U2 N3 Si5 -62.2(5)
C4 U2 N3 Si5 -102.5(9)
C1 U2 N3 Si5 -107.7(4)
C2 U2 N3 Si5 -136.9(3)
C3 U2 N3 Si5 -150.8(4)
C26 U2 N3 Si5 135.0(4)
Si7 U2 N3 Si5 102.7(3)
N3 U2 N4 Si7 76.9(4)
C6 U2 N4 Si7 -148.1(4)
C5 U2 N4 Si7 -134.2(4)
C4 U2 N4 Si7 -104.4(4)
C1 U2 N4 Si7 -99.0(8)
C2 U2 N4 Si7 -59.8(5)
C3 U2 N4 Si7 -74.1(4)
C26 U2 N4 Si7 0.6(3)
Si5 U2 N4 Si7 106.0(3)
N3 U2 N4 Si8 -105.0(5)
C6 U2 N4 Si8 30.0(7)
C5 U2 N4 Si8 43.9(6)
C4 U2 N4 Si8 73.7(5)
C1 U2 N4 Si8 79.0(10)
C2 U2 N4 Si8 118.2(5)
C3 U2 N4 Si8 103.9(5)
C26 U2 N4 Si8 178.7(6)
Si7 U2 N4 Si8 178.1(8)
Si5 U2 N4 Si8 -75.9(5)
Si2 N1 Si1 C9 65.0(6)
U1 N1 Si1 C9 -114.7(5)
Si2 N1 Si1 C8 -177.8(5)
U1 N1 Si1 C8 2.5(5)
Si2 N1 Si1 C10 -61.4(7)
U1 N1 Si1 C10 119.0(5)
Si2 N1 Si1 U1 179.7(7)
N2 U1 Si1 N1 109.3(4)
C5 U1 Si1 N1 -135.7(4)
C4 U1 Si1 N1 -139.5(5)
C3 U1 Si1 N1 -71.0(7)
C2 U1 Si1 N1 -56.5(4)
C6 U1 Si1 N1 -108.5(4)
C1 U1 Si1 N1 -76.8(4)
C8 U1 Si1 N1 177.3(5)
Si3 U1 Si1 N1 78.9(4)
N2 U1 Si1 C9 -159.6(5)
N1 U1 Si1 C9 91.1(6)
C5 U1 Si1 C9 -44.6(5)
C4 U1 Si1 C9 -48.4(6)
C3 U1 Si1 C9 20.2(7)
C2 U1 Si1 C9 34.6(5)
C6 U1 Si1 C9 -17.4(5)
C1 U1 Si1 C9 14.3(5)
C8 U1 Si1 C9 -91.6(6)
Si3 U1 Si1 C9 170.0(4)
N2 U1 Si1 C8 -68.0(4)
N1 U1 Si1 C8 -177.3(5)
C5 U1 Si1 C8 47.0(4)
C4 U1 Si1 C8 43.2(5)
C3 U1 Si1 C8 111.7(7)
C2 U1 Si1 C8 126.1(4)
C6 U1 Si1 C8 74.2(4)
C1 U1 Si1 C8 105.9(4)
Si3 U1 Si1 C8 -98.5(3)
N2 U1 Si1 C10 22.7(5)
N1 U1 Si1 C10 -86.6(6)
C5 U1 Si1 C10 137.7(5)
C4 U1 Si1 C10 133.9(6)
C3 U1 Si1 C10 -157.6(7)
C2 U1 Si1 C10 -143.2(5)
C6 U1 Si1 C10 164.9(5)
C1 U1 Si1 C10 -163.4(5)
C8 U1 Si1 C10 90.7(6)
Si3 U1 Si1 C10 -7.8(5)
Si1 N1 Si2 C12 -37.4(7)
U1 N1 Si2 C12 142.2(6)
Si1 N1 Si2 C11 -157.5(5)
U1 N1 Si2 C11 22.1(7)
Si1 N1 Si2 C13 83.0(7)
U1 N1 Si2 C13 -97.4(6)
Si4 N2 Si3 C15 57.3(6)
U1 N2 Si3 C15 -122.6(4)
Si4 N2 Si3 C16 -69.0(6)
U1 N2 Si3 C16 111.2(5)
Si4 N2 Si3 C14 173.9(5)
U1 N2 Si3 C14 -6.0(5)
Si4 N2 Si3 U1 179.9(7)
N1 U1 Si3 N2 115.0(4)
C5 U1 Si3 N2 -53.0(5)
C4 U1 Si3 N2 -74.4(4)
C3 U1 Si3 N2 -106.2(4)
C2 U1 Si3 N2 -134.2(4)
C6 U1 Si3 N2 -72.3(8)
C1 U1 Si3 N2 -142.9(5)
C8 U1 Si3 N2 49.7(4)
Si1 U1 Si3 N2 85.3(4)
N2 U1 Si3 C15 84.0(6)
N1 U1 Si3 C15 -161.0(5)
C5 U1 Si3 C15 31.1(5)
C4 U1 Si3 C15 9.7(5)
C3 U1 Si3 C15 -22.1(5)
C2 U1 Si3 C15 -50.1(5)
C6 U1 Si3 C15 11.7(9)
C1 U1 Si3 C15 -58.9(6)
C8 U1 Si3 C15 133.7(5)
Si1 U1 Si3 C15 169.3(5)
N2 U1 Si3 C16 -92.0(6)
N1 U1 Si3 C16 23.0(5)
C5 U1 Si3 C16 -144.9(5)
C4 U1 Si3 C16 -166.3(5)
C3 U1 Si3 C16 161.9(5)
C2 U1 Si3 C16 133.9(5)
C6 U1 Si3 C16 -164.3(8)
C1 U1 Si3 C16 125.1(5)
C8 U1 Si3 C16 -42.3(5)
Si1 U1 Si3 C16 -6.7(4)
N2 U1 Si3 C14 173.8(5)
N1 U1 Si3 C14 -71.3(4)
C5 U1 Si3 C14 120.8(4)
C4 U1 Si3 C14 99.4(4)
C3 U1 Si3 C14 67.6(4)
C2 U1 Si3 C14 39.6(4)
C6 U1 Si3 C14 101.4(8)
C1 U1 Si3 C14 30.8(5)
C8 U1 Si3 C14 -136.6(4)
Si1 U1 Si3 C14 -101.0(4)
Si3 N2 Si4 C18 76.5(6)
U1 N2 Si4 C18 -103.7(5)
Si3 N2 Si4 C17 -162.2(5)
U1 N2 Si4 C17 17.6(7)
Si3 N2 Si4 C19 -43.8(7)
U1 N2 Si4 C19 136.0(5)
Si6 N3 Si5 C21 -62.0(7)
U2 N3 Si5 C21 120.3(5)
Si6 N3 Si5 C22 64.8(8)
U2 N3 Si5 C22 -112.8(6)
Si6 N3 Si5 C20 -177.8(5)
U2 N3 Si5 C20 4.6(5)
Si6 N3 Si5 U2 177.7(7)
N4 U2 Si5 N3 -112.2(4)
C6 U2 Si5 N3 108.1(4)
C5 U2 Si5 N3 135.6(4)
C4 U2 Si5 N3 141.8(5)
C1 U2 Si5 N3 76.0(4)
C2 U2 Si5 N3 55.2(4)
C3 U2 Si5 N3 68.1(8)
C26 U2 Si5 N3 -47.3(4)
Si7 U2 Si5 N3 -83.0(4)
N3 U2 Si5 C21 -86.9(6)
N4 U2 Si5 C21 160.9(6)
C6 U2 Si5 C21 21.2(6)
C5 U2 Si5 C21 48.7(6)
C4 U2 Si5 C21 54.9(7)
C1 U2 Si5 C21 -11.0(6)
C2 U2 Si5 C21 -31.8(6)
C3 U2 Si5 C21 -18.8(9)
C26 U2 Si5 C21 -134.2(5)
Si7 U2 Si5 C21 -169.9(5)
N3 U2 Si5 C22 90.2(6)
N4 U2 Si5 C22 -22.0(5)
C6 U2 Si5 C22 -161.7(6)
C5 U2 Si5 C22 -134.3(6)
C4 U2 Si5 C22 -128.0(6)
C1 U2 Si5 C22 166.1(5)
C2 U2 Si5 C22 145.3(6)
C3 U2 Si5 C22 158.3(8)
C26 U2 Si5 C22 42.9(5)
Si7 U2 Si5 C22 7.2(5)
N3 U2 Si5 C20 -175.3(5)
N4 U2 Si5 C20 72.5(4)
C6 U2 Si5 C20 -67.1(4)
C5 U2 Si5 C20 -39.7(4)
C4 U2 Si5 C20 -33.4(6)
C1 U2 Si5 C20 -99.3(4)
C2 U2 Si5 C20 -120.1(4)
C3 U2 Si5 C20 -107.1(7)
C26 U2 Si5 C20 137.4(4)
Si7 U2 Si5 C20 101.8(4)
Si5 N3 Si6 C25 -75.2(7)
U2 N3 Si6 C25 101.8(6)
Si5 N3 Si6 C24 45.5(7)
U2 N3 Si6 C24 -137.5(6)
Si5 N3 Si6 C23 163.7(5)
U2 N3 Si6 C23 -19.3(7)
Si8 N4 Si7 C28 -63.6(6)
U2 N4 Si7 C28 114.6(4)
Si8 N4 Si7 C27 62.6(7)
U2 N4 Si7 C27 -119.2(5)
Si8 N4 Si7 C26 -179.2(5)
U2 N4 Si7 C26 -1.0(5)
Si8 N4 Si7 U2 -178.2(7)
N3 U2 Si7 N4 -109.4(4)
C6 U2 Si7 N4 70.2(7)
C5 U2 Si7 N4 57.5(5)
C4 U2 Si7 N4 78.9(4)
C1 U2 Si7 N4 142.3(5)
C2 U2 Si7 N4 137.0(4)
C3 U2 Si7 N4 110.7(4)
C26 U2 Si7 N4 -179.0(5)
Si5 U2 Si7 N4 -79.1(4)
N3 U2 Si7 C28 159.5(4)
N4 U2 Si7 C28 -91.1(5)
C6 U2 Si7 C28 -20.9(7)
C5 U2 Si7 C28 -33.6(5)
C4 U2 Si7 C28 -12.2(5)
C1 U2 Si7 C28 51.2(6)
C2 U2 Si7 C28 45.9(5)
C3 U2 Si7 C28 19.6(5)
C26 U2 Si7 C28 89.9(5)
Si5 U2 Si7 C28 -170.2(4)
N3 U2 Si7 C27 -24.9(5)
N4 U2 Si7 C27 84.5(6)
C6 U2 Si7 C27 154.8(7)
C5 U2 Si7 C27 142.0(5)
C4 U2 Si7 C27 163.4(5)
C1 U2 Si7 C27 -133.1(6)
C2 U2 Si7 C27 -138.5(5)
C3 U2 Si7 C27 -164.7(5)
C26 U2 Si7 C27 -94.5(6)
Si5 U2 Si7 C27 5.5(4)
N3 U2 Si7 C26 69.6(4)
N4 U2 Si7 C26 179.0(5)
C6 U2 Si7 C26 -110.8(7)
C5 U2 Si7 C26 -123.5(4)
C4 U2 Si7 C26 -102.1(4)
C1 U2 Si7 C26 -38.7(5)
C2 U2 Si7 C26 -44.0(4)
C3 U2 Si7 C26 -70.3(4)
Si5 U2 Si7 C26 99.9(3)
Si7 N4 Si8 C30 -85.7(6)
U2 N4 Si8 C30 96.4(6)
Si7 N4 Si8 C29 151.8(5)
U2 N4 Si8 C29 -26.0(7)
Si7 N4 Si8 C31 33.1(7)
U2 N4 Si8 C31 -144.8(5)
N3 U2 C1 C6 112.4(6)
N4 U2 C1 C6 -71.5(10)
C5 U2 C1 C6 -30.9(5)
C4 U2 C1 C6 -65.8(6)
C2 U2 C1 C6 -128.9(8)
C3 U2 C1 C6 -100.1(6)
C26 U2 C1 C6 -161.5(5)
Si7 U2 C1 C6 -137.9(5)
Si5 U2 C1 C6 83.1(5)
N3 U2 C1 C2 -118.7(6)
N4 U2 C1 C2 57.4(11)
C6 U2 C1 C2 128.9(8)
C5 U2 C1 C2 98.0(6)
C4 U2 C1 C2 63.2(6)
C3 U2 C1 C2 28.8(5)
C26 U2 C1 C2 -32.6(6)
Si7 U2 C1 C2 -9.0(8)
Si5 U2 C1 C2 -148.0(5)
N3 U2 C1 C7 1.8(9)
N4 U2 C1 C7 177.9(8)
C6 U2 C1 C7 -110.6(10)
C5 U2 C1 C7 -141.6(9)
C4 U2 C1 C7 -176.4(9)
C2 U2 C1 C7 120.4(11)
C3 U2 C1 C7 149.2(10)
C26 U2 C1 C7 87.9(9)
Si7 U2 C1 C7 111.5(8)
Si5 U2 C1 C7 -27.5(9)
N3 U2 C1 U1 177.2(3)
N4 U2 C1 U1 -6.6(10)
C6 U2 C1 U1 64.9(5)
C5 U2 C1 U1 33.9(3)
C4 U2 C1 U1 -0.9(3)
C2 U2 C1 U1 -64.1(5)
C3 U2 C1 U1 -35.3(3)
C26 U2 C1 U1 -96.6(4)
Si7 U2 C1 U1 -73.0(5)
Si5 U2 C1 U1 148.0(3)
N2 U1 C1 C6 77.7(10)
N1 U1 C1 C6 -113.1(6)
C5 U1 C1 C6 29.3(5)
C4 U1 C1 C6 64.4(6)
C3 U1 C1 C6 98.8(6)
C2 U1 C1 C6 128.3(8)
C8 U1 C1 C6 -49.4(6)
Si1 U1 C1 C6 -83.9(5)
Si3 U1 C1 C6 143.3(5)
N2 U1 C1 C2 -50.6(10)
N1 U1 C1 C2 118.6(5)
C5 U1 C1 C2 -98.9(6)
C4 U1 C1 C2 -63.8(5)
C3 U1 C1 C2 -29.4(5)
C6 U1 C1 C2 -128.3(8)
C8 U1 C1 C2 -177.6(5)
Si1 U1 C1 C2 147.9(5)
Si3 U1 C1 C2 15.0(7)
N2 U1 C1 C7 -170.5(8)
N1 U1 C1 C7 -1.2(9)
C5 U1 C1 C7 141.2(10)
C4 U1 C1 C7 176.3(9)
C3 U1 C1 C7 -149.3(10)
C2 U1 C1 C7 -119.8(11)
C6 U1 C1 C7 111.9(11)
C8 U1 C1 C7 62.5(9)
Si1 U1 C1 C7 28.0(9)
Si3 U1 C1 C7 -104.8(8)
N2 U1 C1 U2 14.1(10)
N1 U1 C1 U2 -176.7(3)
C5 U1 C1 U2 -34.2(3)
C4 U1 C1 U2 0.9(3)
C3 U1 C1 U2 35.3(3)
C2 U1 C1 U2 64.7(5)
C6 U1 C1 U2 -63.5(5)
C8 U1 C1 U2 -112.9(3)
Si1 U1 C1 U2 -147.4(3)
Si3 U1 C1 U2 79.7(5)
C6 C1 C2 C3 0.0(13)
C7 C1 C2 C3 -178.7(8)
U2 C1 C2 C3 -58.3(7)
U1 C1 C2 C3 60.2(7)
C6 C1 C2 U1 -60.3(7)
C7 C1 C2 U1 121.0(8)
U2 C1 C2 U1 -118.6(2)
C6 C1 C2 U2 58.3(7)
C7 C1 C2 U2 -120.4(9)
U1 C1 C2 U2 118.6(2)
N2 U1 C2 C1 159.3(5)
N1 U1 C2 C1 -65.8(5)
C5 U1 C2 C1 64.9(5)
C4 U1 C2 C1 99.9(6)
C3 U1 C2 C1 129.6(8)
C6 U1 C2 C1 29.6(5)
C8 U1 C2 C1 3.4(7)
Si1 U1 C2 C1 -40.0(6)
Si3 U1 C2 C1 -171.0(4)
N2 U1 C2 C3 29.7(6)
N1 U1 C2 C3 164.6(5)
C5 U1 C2 C3 -64.8(5)
C4 U1 C2 C3 -29.8(5)
C6 U1 C2 C3 -100.1(6)
C1 U1 C2 C3 -129.6(8)
C8 U1 C2 C3 -126.2(5)
Si1 U1 C2 C3 -169.6(4)
Si3 U1 C2 C3 59.4(5)
N2 U1 C2 U2 94.0(4)
N1 U1 C2 U2 -131.1(3)
C5 U1 C2 U2 -0.4(3)
C4 U1 C2 U2 34.6(3)
C3 U1 C2 U2 64.3(5)
C6 U1 C2 U2 -35.7(3)
C1 U1 C2 U2 -65.3(5)
C8 U1 C2 U2 -61.9(5)
Si1 U1 C2 U2 -105.3(3)
Si3 U1 C2 U2 123.7(3)
N3 U2 C2 C1 66.5(6)
N4 U2 C2 C1 -157.0(5)
C6 U2 C2 C1 -29.5(5)
C5 U2 C2 C1 -65.5(6)
C4 U2 C2 C1 -100.5(6)
C3 U2 C2 C1 -130.7(8)
C26 U2 C2 C1 151.5(6)
Si7 U2 C2 C1 174.7(5)
Si5 U2 C2 C1 40.9(6)
N3 U2 C2 C3 -162.7(5)
N4 U2 C2 C3 -26.2(7)
C6 U2 C2 C3 101.2(6)
C5 U2 C2 C3 65.2(6)
C4 U2 C2 C3 30.2(5)
C1 U2 C2 C3 130.7(8)
C26 U2 C2 C3 -77.8(6)
Si7 U2 C2 C3 -54.6(6)
Si5 U2 C2 C3 171.6(5)
N3 U2 C2 U1 132.5(3)
N4 U2 C2 U1 -91.0(4)
C6 U2 C2 U1 36.5(4)
C5 U2 C2 U1 0.4(3)
C4 U2 C2 U1 -34.6(3)
C1 U2 C2 U1 66.0(5)
C3 U2 C2 U1 -64.8(5)
C26 U2 C2 U1 -142.6(4)
Si7 U2 C2 U1 -119.4(3)
Si5 U2 C2 U1 106.9(3)
C1 C2 C3 C4 -1.6(13)
U1 C2 C3 C4 59.0(8)
U2 C2 C3 C4 -60.2(7)
C1 C2 C3 U1 -60.6(7)
U2 C2 C3 U1 -119.2(3)
C1 C2 C3 U2 58.5(7)
U1 C2 C3 U2 119.2(3)
N2 U1 C3 C4 74.1(6)
N1 U1 C3 C4 -149.8(5)
C5 U1 C3 C4 -29.1(5)
C2 U1 C3 C4 -127.7(8)
C6 U1 C3 C4 -64.6(6)
C1 U1 C3 C4 -98.9(6)
C8 U1 C3 C4 -29.6(9)
Si1 U1 C3 C4 -105.7(7)
Si3 U1 C3 C4 103.8(5)
N2 U1 C3 C2 -158.2(5)
N1 U1 C3 C2 -22.1(7)
C5 U1 C3 C2 98.6(6)
C4 U1 C3 C2 127.7(8)
C6 U1 C3 C2 63.0(5)
C1 U1 C3 C2 28.8(5)
C8 U1 C3 C2 98.1(7)
Si1 U1 C3 C2 22.0(9)
Si3 U1 C3 C2 -128.5(5)
N2 U1 C3 U2 137.5(3)
N1 U1 C3 U2 -86.4(5)
C5 U1 C3 U2 34.3(3)
C4 U1 C3 U2 63.4(5)
C2 U1 C3 U2 -64.3(5)
C6 U1 C3 U2 -1.3(3)
C1 U1 C3 U2 -35.5(3)
C8 U1 C3 U2 33.8(8)
Si1 U1 C3 U2 -42.3(8)
Si3 U1 C3 U2 167.2(3)
N3 U2 C3 C4 152.0(5)
N4 U2 C3 C4 -71.9(6)
C6 U2 C3 C4 64.4(6)
C5 U2 C3 C4 29.1(6)
C1 U2 C3 C4 98.7(6)
C2 U2 C3 C4 127.0(9)
C26 U2 C3 C4 -133.0(6)
Si7 U2 C3 C4 -100.4(6)
Si5 U2 C3 C4 107.8(8)
N3 U2 C3 C2 25.1(8)
N4 U2 C3 C2 161.1(5)
C6 U2 C3 C2 -62.6(6)
C5 U2 C3 C2 -97.9(6)
C4 U2 C3 C2 -127.0(9)
C1 U2 C3 C2 -28.3(5)
C26 U2 C3 C2 100.0(6)
Si7 U2 C3 C2 132.6(5)
Si5 U2 C3 C2 -19.2(10)
N3 U2 C3 U1 88.9(5)
N4 U2 C3 U1 -135.1(3)
C6 U2 C3 U1 1.3(4)
C5 U2 C3 U1 -34.0(4)
C4 U2 C3 U1 -63.1(6)
C1 U2 C3 U1 35.6(3)
C2 U2 C3 U1 63.8(5)
C26 U2 C3 U1 163.9(4)
Si7 U2 C3 U1 -163.5(3)
Si5 U2 C3 U1 44.6(9)
C2 C3 C4 C5 0.3(13)
U1 C3 C4 C5 59.5(8)
U2 C3 C4 C5 -60.2(8)
C2 C3 C4 U1 -59.1(7)
U2 C3 C4 U1 -119.6(3)
C2 C3 C4 U2 60.5(7)
U1 C3 C4 U2 119.6(3)
N2 U1 C4 C5 119.4(6)
N1 U1 C4 C5 -58.2(11)
C3 U1 C4 C5 -130.1(9)
C2 U1 C4 C5 -99.5(6)
C6 U1 C4 C5 -30.9(5)
C1 U1 C4 C5 -65.0(6)
C8 U1 C4 C5 32.4(7)
Si1 U1 C4 C5 6.5(8)
Si3 U1 C4 C5 148.3(5)
N2 U1 C4 C3 -110.5(6)
N1 U1 C4 C3 71.9(10)
C5 U1 C4 C3 130.1(9)
C2 U1 C4 C3 30.6(5)
C6 U1 C4 C3 99.2(6)
C1 U1 C4 C3 65.1(6)
C8 U1 C4 C3 162.4(5)
Si1 U1 C4 C3 136.5(5)
Si3 U1 C4 C3 -81.6(6)
N2 U1 C4 U2 -176.6(4)
N1 U1 C4 U2 5.9(11)
C5 U1 C4 U2 64.1(5)
C3 U1 C4 U2 -66.0(6)
C2 U1 C4 U2 -35.4(3)
C6 U1 C4 U2 33.2(4)
C1 U1 C4 U2 -0.9(3)
C8 U1 C4 U2 96.4(4)
Si1 U1 C4 U2 70.5(6)
Si3 U1 C4 U2 -147.6(3)
N3 U2 C4 C5 58.9(11)
N4 U2 C4 C5 -117.4(6)
C6 U2 C4 C5 29.8(5)
C1 U2 C4 C5 64.5(6)
C2 U2 C4 C5 98.9(6)
C3 U2 C4 C5 129.9(9)
C26 U2 C4 C5 178.5(5)
Si7 U2 C4 C5 -146.4(5)
Si5 U2 C4 C5 -10.5(8)
N3 U2 C4 C3 -70.9(11)
N4 U2 C4 C3 112.8(6)
C6 U2 C4 C3 -100.1(6)
C5 U2 C4 C3 -129.9(9)
C1 U2 C4 C3 -65.3(6)
C2 U2 C4 C3 -31.0(5)
C26 U2 C4 C3 48.7(6)
Si7 U2 C4 C3 83.7(6)
Si5 U2 C4 C3 -140.4(5)
N3 U2 C4 U1 -4.7(12)
N4 U2 C4 U1 179.0(4)
C6 U2 C4 U1 -33.8(3)
C5 U2 C4 U1 -63.6(5)
C1 U2 C4 U1 0.9(3)
C2 U2 C4 U1 35.3(3)
C3 U2 C4 U1 66.3(6)
C26 U2 C4 U1 114.9(4)
Si7 U2 C4 U1 150.0(3)
Si5 U2 C4 U1 -74.1(6)
C3 C4 C5 C6 2.5(13)
U1 C4 C5 C6 62.9(7)
U2 C4 C5 C6 -58.0(7)
C3 C4 C5 U1 -60.4(8)
U2 C4 C5 U1 -120.9(3)
C3 C4 C5 U2 60.5(8)
U1 C4 C5 U2 120.9(3)
N2 U1 C5 C4 -66.3(6)
N1 U1 C5 C4 155.2(5)
C3 U1 C5 C4 28.6(5)
C2 U1 C5 C4 64.0(6)
C6 U1 C5 C4 126.9(8)
C1 U1 C5 C4 98.6(6)
C8 U1 C5 C4 -151.7(6)
Si1 U1 C5 C4 -176.1(5)
Si3 U1 C5 C4 -41.4(6)
N2 U1 C5 C6 166.8(5)
N1 U1 C5 C6 28.3(7)
C4 U1 C5 C6 -126.9(8)
C3 U1 C5 C6 -98.3(6)
C2 U1 C5 C6 -62.9(6)
C1 U1 C5 C6 -28.3(5)
C8 U1 C5 C6 81.4(6)
Si1 U1 C5 C6 57.0(6)
Si3 U1 C5 C6 -168.3(5)
N2 U1 C5 U2 -129.8(4)
N1 U1 C5 U2 91.7(5)
C4 U1 C5 U2 -63.5(5)
C3 U1 C5 U2 -34.9(4)
C2 U1 C5 U2 0.4(3)
C6 U1 C5 U2 63.4(5)
C1 U1 C5 U2 35.1(3)
C8 U1 C5 U2 144.8(4)
Si1 U1 C5 U2 120.4(3)
Si3 U1 C5 U2 -104.9(4)
N3 U2 C5 C4 -156.3(5)
N4 U2 C5 C4 67.9(6)
C6 U2 C5 C4 -129.2(8)
C1 U2 C5 C4 -99.2(6)
C2 U2 C5 C4 -64.3(6)
C3 U2 C5 C4 -28.7(5)
C26 U2 C5 C4 -2.1(8)
Si7 U2 C5 C4 42.1(6)
Si5 U2 C5 C4 173.9(5)
N3 U2 C5 C6 -27.1(7)
N4 U2 C5 C6 -162.9(5)
C4 U2 C5 C6 129.2(8)
C1 U2 C5 C6 30.1(5)
C2 U2 C5 C6 64.9(5)
C3 U2 C5 C6 100.5(6)
C26 U2 C5 C6 127.1(5)
Si7 U2 C5 C6 171.3(4)
Si5 U2 C5 C6 -56.9(5)
N3 U2 C5 U1 -92.5(5)
N4 U2 C5 U1 131.8(4)
C6 U2 C5 U1 -65.4(5)
C4 U2 C5 U1 63.8(5)
C1 U2 C5 U1 -35.3(3)
C2 U2 C5 U1 -0.4(3)
C3 U2 C5 U1 35.1(4)
C26 U2 C5 U1 61.8(6)
Si7 U2 C5 U1 106.0(4)
Si5 U2 C5 U1 -122.3(3)
C2 C1 C6 C5 2.9(13)
C7 C1 C6 C5 -178.3(8)
U2 C1 C6 C5 62.1(7)
U1 C1 C6 C5 -56.6(7)
C2 C1 C6 U2 -59.2(7)
C7 C1 C6 U2 119.6(8)
U1 C1 C6 U2 -118.7(3)
C2 C1 C6 U1 59.5(7)
C7 C1 C6 U1 -121.7(8)
U2 C1 C6 U1 118.7(3)
C4 C5 C6 C1 -4.1(13)
U1 C5 C6 C1 57.8(7)
U2 C5 C6 C1 -62.6(8)
C4 C5 C6 U2 58.5(7)
U1 C5 C6 U2 120.4(3)
C4 C5 C6 U1 -62.0(7)
U2 C5 C6 U1 -120.4(3)
N3 U2 C6 C1 -72.2(5)
N4 U2 C6 C1 152.2(5)
C5 U2 C6 C1 127.3(8)
C4 U2 C6 C1 98.2(6)
C2 U2 C6 C1 29.4(5)
C3 U2 C6 C1 64.2(5)
C26 U2 C6 C1 31.2(9)
Si7 U2 C6 C1 108.2(7)
Si5 U2 C6 C1 -101.8(5)
N3 U2 C6 C5 160.5(5)
N4 U2 C6 C5 24.9(7)
C4 U2 C6 C5 -29.1(5)
C1 U2 C6 C5 -127.3(8)
C2 U2 C6 C5 -97.8(6)
C3 U2 C6 C5 -63.1(5)
C26 U2 C6 C5 -96.1(7)
Si7 U2 C6 C5 -19.1(9)
Si5 U2 C6 C5 130.9(5)
N3 U2 C6 U1 -137.7(4)
N4 U2 C6 U1 86.7(5)
C5 U2 C6 U1 61.8(5)
C4 U2 C6 U1 32.7(4)
C1 U2 C6 U1 -65.4(5)
C2 U2 C6 U1 -36.0(3)
C3 U2 C6 U1 -1.3(3)
C26 U2 C6 U1 -34.3(8)
Si7 U2 C6 U1 42.7(8)
Si5 U2 C6 U1 -167.2(3)
N2 U1 C6 C1 -149.8(5)
N1 U1 C6 C1 70.7(6)
C5 U1 C6 C1 -130.1(8)
C4 U1 C6 C1 -99.6(6)
C3 U1 C6 C1 -65.2(5)
C2 U1 C6 C1 -29.9(5)
C8 U1 C6 C1 133.0(6)
Si1 U1 C6 C1 99.9(5)
Si3 U1 C6 C1 -101.9(8)
N2 U1 C6 C5 -19.7(8)
N1 U1 C6 C5 -159.2(5)
C4 U1 C6 C5 30.6(5)
C3 U1 C6 C5 65.0(6)
C2 U1 C6 C5 100.2(6)
C1 U1 C6 C5 130.1(8)
C8 U1 C6 C5 -96.9(6)
Si1 U1 C6 C5 -130.0(5)
Si3 U1 C6 C5 28.2(11)
N2 U1 C6 U2 -83.3(5)
N1 U1 C6 U2 137.1(4)
C5 U1 C6 U2 -63.7(5)
C4 U1 C6 U2 -33.1(4)
C3 U1 C6 U2 1.3(4)
C2 U1 C6 U2 36.5(4)
C1 U1 C6 U2 66.5(5)
C8 U1 C6 U2 -160.5(4)
Si1 U1 C6 U2 166.4(3)
Si3 U1 C6 U2 -35.4(10)
N1 Si1 C8 U1 -1.9(4)
C9 Si1 C8 U1 121.8(4)
C10 Si1 C8 U1 -123.9(4)
N2 U1 C8 Si1 113.5(3)
N1 U1 C8 Si1 1.5(3)
C5 U1 C8 Si1 -138.2(4)
C4 U1 C8 Si1 -155.0(3)
C3 U1 C8 Si1 -137.8(5)
C2 U1 C8 Si1 -83.8(4)
C6 U1 C8 Si1 -105.5(4)
C1 U1 C8 Si1 -81.9(4)
Si3 U1 C8 Si1 91.0(3)
N4 Si7 C26 U2 0.7(4)
C28 Si7 C26 U2 -123.0(4)
C27 Si7 C26 U2 122.5(4)
N3 U2 C26 Si7 -111.3(3)
N4 U2 C26 Si7 -0.5(3)
C6 U2 C26 Si7 139.9(5)
C5 U2 C26 Si7 86.7(5)
C4 U2 C26 Si7 85.5(4)
C1 U2 C26 Si7 158.0(3)
C2 U2 C26 Si7 141.3(4)
C3 U2 C26 Si7 109.1(4)
Si5 U2 C26 Si7 -89.5(3)
N6 U3 N5 Si9 73.5(4)
C36 U3 N5 Si9 -80.8(8)
C35 U3 N5 Si9 -144.7(4)
C37 U3 N5 Si9 -62.6(5)
C34 U3 N5 Si9 -140.5(4)
C32 U3 N5 Si9 -82.2(4)
C33 U3 N5 Si9 -114.7(4)
Si11 U3 N5 Si9 102.1(4)
N6 U3 N5 Si10 -106.4(5)
C36 U3 N5 Si10 99.3(8)
C35 U3 N5 Si10 35.4(8)
C37 U3 N5 Si10 117.5(5)
C34 U3 N5 Si10 39.6(6)
C32 U3 N5 Si10 97.9(6)
C33 U3 N5 Si10 65.4(5)
Si11 U3 N5 Si10 -77.8(5)
Si9 U3 N5 Si10 -179.9(8)
N5 U3 N6 Si12 -108.5(5)
C36 U3 N6 Si12 61.4(5)
C35 U3 N6 Si12 92.9(5)
C37 U3 N6 Si12 33.6(6)
C34 U3 N6 Si12 113.1(5)
C32 U3 N6 Si12 26.0(9)
C33 U3 N6 Si12 95.5(10)
Si11 U3 N6 Si12 178.5(8)
Si9 U3 N6 Si12 -80.6(5)
N5 U3 N6 Si11 73.0(4)
C36 U3 N6 Si11 -117.1(4)
C35 U3 N6 Si11 -85.6(4)
C37 U3 N6 Si11 -144.9(4)
C34 U3 N6 Si11 -65.4(5)
C32 U3 N6 Si11 -152.5(4)
C33 U3 N6 Si11 -83.1(9)
Si9 U3 N6 Si11 100.8(3)
N8 U4 N7 Si14 117.6(5)
C34 U4 N7 Si14 -32.6(6)
C36 U4 N7 Si14 -96.9(7)
C37 U4 N7 Si14 -111.2(5)
C35 U4 N7 Si14 -29.1(8)
C32 U4 N7 Si14 -90.8(5)
C33 U4 N7 Si14 -58.0(5)
Si15 U4 N7 Si14 87.8(5)
Si13 U4 N7 Si14 -176.1(8)
N8 U4 N7 Si13 -66.3(4)
C34 U4 N7 Si13 143.5(4)
C36 U4 N7 Si13 79.2(7)
C37 U4 N7 Si13 64.8(5)
C35 U4 N7 Si13 147.0(4)
C32 U4 N7 Si13 85.2(4)
C33 U4 N7 Si13 118.1(4)
Si15 U4 N7 Si13 -96.1(4)
N7 U4 N8 Si15 -79.8(4)
C34 U4 N8 Si15 64.3(5)
C36 U4 N8 Si15 113.6(4)
C37 U4 N8 Si15 141.6(4)
C35 U4 N8 Si15 82.4(4)
C32 U4 N8 Si15 150.0(4)
C33 U4 N8 Si15 88.0(9)
Si13 U4 N8 Si15 -105.5(3)
N7 U4 N8 Si16 102.5(5)
C34 U4 N8 Si16 -113.4(5)
C36 U4 N8 Si16 -64.2(5)
C37 U4 N8 Si16 -36.2(6)
C35 U4 N8 Si16 -95.4(5)
C32 U4 N8 Si16 -27.8(8)
C33 U4 N8 Si16 -89.7(9)
Si15 U4 N8 Si16 -177.8(8)
Si13 U4 N8 Si16 76.7(5)
Si10 N5 Si9 C41 65.9(7)
U3 N5 Si9 C41 -114.1(6)
Si10 N5 Si9 C40 -61.8(7)
U3 N5 Si9 C40 118.3(5)
Si10 N5 Si9 C39 -178.5(5)
U3 N5 Si9 C39 1.6(5)
Si10 N5 Si9 U3 179.9(7)
N6 U3 Si9 N5 -112.3(4)
C36 U3 Si9 N5 141.6(5)
C35 U3 Si9 N5 86.8(7)
C37 U3 Si9 N5 130.1(5)
C34 U3 Si9 N5 53.1(5)
C32 U3 Si9 N5 100.9(5)
C33 U3 Si9 N5 69.1(5)
Si11 U3 Si9 N5 -82.5(4)
N5 U3 Si9 C41 88.1(6)
N6 U3 Si9 C41 -24.3(5)
C36 U3 Si9 C41 -130.3(5)
C35 U3 Si9 C41 174.9(7)
C37 U3 Si9 C41 -141.8(5)
C34 U3 Si9 C41 141.2(5)
C32 U3 Si9 C41 -171.0(5)
C33 U3 Si9 C41 157.2(5)
Si11 U3 Si9 C41 5.6(4)
N5 U3 Si9 C40 -87.3(6)
N6 U3 Si9 C40 160.4(5)
C36 U3 Si9 C40 54.3(6)
C35 U3 Si9 C40 -0.4(8)
C37 U3 Si9 C40 42.8(5)
C34 U3 Si9 C40 -34.1(6)
C32 U3 Si9 C40 13.7(6)
C33 U3 Si9 C40 -18.2(5)
Si11 U3 Si9 C40 -169.7(5)
N5 U3 Si9 C39 -178.3(5)
N6 U3 Si9 C39 69.3(4)
C36 U3 Si9 C39 -36.7(5)
C35 U3 Si9 C39 -91.5(7)
C37 U3 Si9 C39 -48.2(4)
C34 U3 Si9 C39 -125.2(4)
C32 U3 Si9 C39 -77.4(4)
C33 U3 Si9 C39 -109.3(4)
Si11 U3 Si9 C39 99.2(3)
Si9 N5 Si10 C44 -78.5(7)
U3 N5 Si10 C44 101.4(6)
Si9 N5 Si10 C42 160.3(6)
U3 N5 Si10 C42 -19.8(8)
Si9 N5 Si10 C43 39.7(8)
U3 N5 Si10 C43 -140.4(7)
Si12 N6 Si11 C45 -173.3(5)
U3 N6 Si11 C45 5.4(5)
Si12 N6 Si11 C46 70.9(7)
U3 N6 Si11 C46 -110.4(5)
Si12 N6 Si11 C47 -56.2(7)
U3 N6 Si11 C47 122.4(5)
Si12 N6 Si11 U3 -178.7(7)
N5 U3 Si11 N6 -112.9(4)
C36 U3 Si11 N6 68.4(4)
C35 U3 Si11 N6 99.6(4)
C37 U3 Si11 N6 49.2(5)
C34 U3 Si11 N6 130.0(4)
C32 U3 Si11 N6 83.2(11)
C33 U3 Si11 N6 145.3(5)
Si9 U3 Si11 N6 -84.0(4)
N5 U3 Si11 C45 72.8(4)
N6 U3 Si11 C45 -174.4(5)
C36 U3 Si11 C45 -106.0(4)
C35 U3 Si11 C45 -74.8(4)
C37 U3 Si11 C45 -125.2(5)
C34 U3 Si11 C45 -44.4(4)
C32 U3 Si11 C45 -91.2(11)
C33 U3 Si11 C45 -29.1(5)
Si9 U3 Si11 C45 101.6(4)
N5 U3 Si11 C46 -21.5(5)
N6 U3 Si11 C46 91.4(6)
C36 U3 Si11 C46 159.7(5)
C35 U3 Si11 C46 -169.0(5)
C37 U3 Si11 C46 140.6(5)
C34 U3 Si11 C46 -138.7(5)
C32 U3 Si11 C46 174.5(11)
C33 U3 Si11 C46 -123.3(5)
Si9 U3 Si11 C46 7.4(4)
N5 U3 Si11 C47 161.5(5)
N6 U3 Si11 C47 -85.6(6)
C36 U3 Si11 C47 -17.3(5)
C35 U3 Si11 C47 14.0(5)
C37 U3 Si11 C47 -36.4(6)
C34 U3 Si11 C47 44.3(5)
C32 U3 Si11 C47 -2.5(12)
C33 U3 Si11 C47 59.7(6)
Si9 U3 Si11 C47 -169.6(5)
Si11 N6 Si12 C49 -77.7(7)
U3 N6 Si12 C49 104.0(6)
Si11 N6 Si12 C50 42.1(7)
U3 N6 Si12 C50 -136.3(5)
Si11 N6 Si12 C48 161.2(5)
U3 N6 Si12 C48 -17.1(7)
Si14 N7 Si13 C51 167.0(5)
U4 N7 Si13 C51 -9.3(5)
Si14 N7 Si13 C53 48.9(7)
U4 N7 Si13 C53 -127.3(5)
Si14 N7 Si13 C52 -76.0(7)
U4 N7 Si13 C52 107.7(6)
Si14 N7 Si13 U4 176.3(8)
N8 U4 Si13 N7 118.8(4)
C34 U4 Si13 N7 -50.1(5)
C36 U4 Si13 N7 -141.3(5)
C37 U4 Si13 N7 -127.7(4)
C35 U4 Si13 N7 -88.0(8)
C32 U4 Si13 N7 -98.1(5)
C33 U4 Si13 N7 -66.3(5)
Si15 U4 Si13 N7 89.5(4)
N7 U4 Si13 C51 170.6(5)
N8 U4 Si13 C51 -70.6(4)
C34 U4 Si13 C51 120.5(5)
C36 U4 Si13 C51 29.3(5)
C37 U4 Si13 C51 42.8(4)
C35 U4 Si13 C51 82.6(8)
C32 U4 Si13 C51 72.5(4)
C33 U4 Si13 C51 104.3(4)
Si15 U4 Si13 C51 -99.9(4)
N7 U4 Si13 C53 77.9(7)
N8 U4 Si13 C53 -163.3(6)
C34 U4 Si13 C53 27.7(7)
C36 U4 Si13 C53 -63.5(6)
C37 U4 Si13 C53 -49.9(6)
C35 U4 Si13 C53 -10.2(9)
C32 U4 Si13 C53 -20.2(6)
C33 U4 Si13 C53 11.6(6)
Si15 U4 Si13 C53 167.4(6)
N7 U4 Si13 C52 -91.6(6)
N8 U4 Si13 C52 27.2(5)
C34 U4 Si13 C52 -141.7(6)
C36 U4 Si13 C52 127.1(5)
C37 U4 Si13 C52 140.6(5)
C35 U4 Si13 C52 -179.6(8)
C32 U4 Si13 C52 170.3(5)
C33 U4 Si13 C52 -157.9(5)
Si15 U4 Si13 C52 -2.1(5)
Si13 N7 Si14 C55 59.5(9)
U4 N7 Si14 C55 -124.8(7)
Si13 N7 Si14 C56 -62.4(9)
U4 N7 Si14 C56 113.3(8)
Si13 N7 Si14 C54 -179.0(5)
U4 N7 Si14 C54 -3.2(7)
Si16 N8 Si15 C58 -64.8(7)
U4 N8 Si15 C58 117.3(5)
Si16 N8 Si15 C59 62.1(6)
U4 N8 Si15 C59 -115.8(5)
Si16 N8 Si15 C57 179.2(5)
U4 N8 Si15 C57 1.3(5)
Si16 N8 Si15 U4 178.0(7)
N7 U4 Si15 N8 107.6(4)
C34 U4 Si15 N8 -130.9(4)
C36 U4 Si15 N8 -70.5(4)
C37 U4 Si15 N8 -51.4(5)
C35 U4 Si15 N8 -101.9(4)
C32 U4 Si15 N8 -76.7(9)
C33 U4 Si15 N8 -142.4(5)
Si13 U4 Si15 N8 78.9(4)
N7 U4 Si15 C58 21.4(5)
N8 U4 Si15 C58 -86.1(6)
C34 U4 Si15 C58 142.9(5)
C36 U4 Si15 C58 -156.6(5)
C37 U4 Si15 C58 -137.5(5)
C35 U4 Si15 C58 172.0(5)
C32 U4 Si15 C58 -162.9(9)
C33 U4 Si15 C58 131.4(6)
Si13 U4 Si15 C58 -7.3(5)
N7 U4 Si15 C59 -162.1(5)
N8 U4 Si15 C59 90.3(6)
C34 U4 Si15 C59 -40.6(5)
C36 U4 Si15 C59 19.9(5)
C37 U4 Si15 C59 39.0(5)
C35 U4 Si15 C59 -11.6(5)
C32 U4 Si15 C59 13.6(10)
C33 U4 Si15 C59 -52.1(6)
Si13 U4 Si15 C59 169.2(4)
N7 U4 Si15 C57 -71.1(4)
N8 U4 Si15 C57 -178.7(5)
C34 U4 Si15 C57 50.4(5)
C36 U4 Si15 C57 110.9(4)
C37 U4 Si15 C57 130.0(5)
C35 U4 Si15 C57 79.4(4)
C32 U4 Si15 C57 104.6(9)
C33 U4 Si15 C57 38.9(5)
Si13 U4 Si15 C57 -99.8(4)
Si15 N8 Si16 C61 80.3(7)
U4 N8 Si16 C61 -102.2(6)
Si15 N8 Si16 C62 -40.1(7)
U4 N8 Si16 C62 137.4(5)
Si15 N8 Si16 C60 -157.8(5)
U4 N8 Si16 C60 19.6(7)
N7 U4 C32 C37 -147.6(5)
N8 U4 C32 C37 -14.9(8)
C34 U4 C32 C37 99.2(6)
C36 U4 C32 C37 29.5(5)
C35 U4 C32 C37 63.9(5)
C33 U4 C32 C37 128.9(8)
Si15 U4 C32 C37 36.7(12)
Si13 U4 C32 C37 -119.3(5)
N7 U4 C32 C38 -23.9(10)
N8 U4 C32 C38 108.8(10)
C34 U4 C32 C38 -137.1(11)
C36 U4 C32 C38 153.2(11)
C37 U4 C32 C38 123.7(13)
C35 U4 C32 C38 -172.4(11)
C33 U4 C32 C38 -107.4(13)
Si15 U4 C32 C38 160.4(7)
Si13 U4 C32 C38 4.3(10)
N7 U4 C32 C33 83.5(6)
N8 U4 C32 C33 -143.8(6)
C34 U4 C32 C33 -29.8(5)
C36 U4 C32 C33 -99.4(6)
C37 U4 C32 C33 -128.9(8)
C35 U4 C32 C33 -65.0(6)
Si15 U4 C32 C33 -92.2(10)
Si13 U4 C32 C33 111.7(5)
N7 U4 C32 U3 148.7(4)
N8 U4 C32 U3 -78.6(6)
C34 U4 C32 U3 35.4(4)
C36 U4 C32 U3 -34.2(3)
C37 U4 C32 U3 -63.7(5)
C35 U4 C32 U3 0.2(4)
C33 U4 C32 U3 65.2(5)
Si15 U4 C32 U3 -27.0(12)
Si13 U4 C32 U3 176.9(4)
N5 U3 C32 C37 149.4(6)
N6 U3 C32 C37 13.1(9)
C36 U3 C32 C37 -30.0(5)
C35 U3 C32 C37 -64.4(6)
C34 U3 C32 C37 -99.7(6)
C33 U3 C32 C37 -129.8(9)
Si11 U3 C32 C37 -46.7(14)
Si9 U3 C32 C37 120.7(6)
N5 U3 C32 C38 26.0(11)
N6 U3 C32 C38 -110.3(10)
C36 U3 C32 C38 -153.3(12)
C35 U3 C32 C38 172.2(12)
C37 U3 C32 C38 -123.4(14)
C34 U3 C32 C38 136.9(12)
C33 U3 C32 C38 106.8(13)
Si11 U3 C32 C38 -170.1(7)
Si9 U3 C32 C38 -2.7(11)
N5 U3 C32 C33 -80.8(6)
N6 U3 C32 C33 142.9(6)
C36 U3 C32 C33 99.9(6)
C35 U3 C32 C33 65.4(6)
C37 U3 C32 C33 129.8(9)
C34 U3 C32 C33 30.2(5)
Si11 U3 C32 C33 83.1(12)
Si9 U3 C32 C33 -109.5(5)
N5 U3 C32 U4 -146.4(4)
N6 U3 C32 U4 77.3(7)
C36 U3 C32 U4 34.3(4)
C35 U3 C32 U4 -0.2(4)
C37 U3 C32 U4 64.2(6)
C34 U3 C32 U4 -35.4(4)
C33 U3 C32 U4 -65.6(6)
Si11 U3 C32 U4 17.5(14)
Si9 U3 C32 U4 -175.1(4)
C37 C32 C33 C34 -1.4(13)
C38 C32 C33 C34 178.2(8)
U4 C32 C33 C34 59.0(8)
U3 C32 C33 C34 -60.1(8)
C37 C32 C33 U3 58.7(8)
C38 C32 C33 U3 -121.6(8)
U4 C32 C33 U3 119.1(3)
C37 C32 C33 U4 -60.4(8)
C38 C32 C33 U4 119.2(8)
U3 C32 C33 U4 -119.1(3)
N5 U3 C33 C34 -130.7(6)
N6 U3 C33 C34 26.4(12)
C36 U3 C33 C34 63.3(5)
C35 U3 C33 C34 29.3(5)
C37 U3 C33 C34 98.2(6)
C32 U3 C33 C34 127.0(8)
Si11 U3 C33 C34 -27.5(7)
Si9 U3 C33 C34 -157.6(5)
N5 U3 C33 C32 102.4(6)
N6 U3 C33 C32 -100.5(10)
C36 U3 C33 C32 -63.7(6)
C35 U3 C33 C32 -97.6(6)
C37 U3 C33 C32 -28.8(5)
C34 U3 C33 C32 -127.0(8)
Si11 U3 C33 C32 -154.5(5)
Si9 U3 C33 C32 75.5(6)
N5 U3 C33 U4 165.1(4)
N6 U3 C33 U4 -37.8(11)
C36 U3 C33 U4 -0.9(3)
C35 U3 C33 U4 -34.8(3)
C37 U3 C33 U4 34.0(4)
C34 U3 C33 U4 -64.2(5)
C32 U3 C33 U4 62.8(5)
Si11 U3 C33 U4 -91.7(5)
Si9 U3 C33 U4 138.2(3)
N7 U4 C33 C34 132.4(6)
N8 U4 C33 C34 -35.9(12)
C36 U4 C33 C34 -63.5(6)
C37 U4 C33 C34 -98.4(6)
C35 U4 C33 C34 -29.4(5)
C32 U4 C33 C34 -127.7(9)
Si15 U4 C33 C34 20.3(8)
Si13 U4 C33 C34 158.1(5)
N7 U4 C33 C32 -99.9(6)
N8 U4 C33 C32 91.7(10)
C34 U4 C33 C32 127.7(9)
C36 U4 C33 C32 64.1(6)
C37 U4 C33 C32 29.3(5)
C35 U4 C33 C32 98.3(6)
Si15 U4 C33 C32 148.0(5)
Si13 U4 C33 C32 -74.2(6)
N7 U4 C33 U3 -163.1(4)
N8 U4 C33 U3 28.5(11)
C34 U4 C33 U3 64.5(6)
C36 U4 C33 U3 0.9(3)
C37 U4 C33 U3 -33.9(4)
C35 U4 C33 U3 35.1(3)
C32 U4 C33 U3 -63.2(5)
Si15 U4 C33 U3 84.8(5)
Si13 U4 C33 U3 -137.4(3)
C32 C33 C34 C35 0.3(13)
U3 C33 C34 C35 -59.5(8)
U4 C33 C34 C35 58.9(7)
C32 C33 C34 U4 -58.6(7)
U3 C33 C34 U4 -118.4(3)
C32 C33 C34 U3 59.8(7)
U4 C33 C34 U3 118.4(3)
N7 U4 C34 C35 176.4(5)
N8 U4 C34 C35 34.1(7)
C36 U4 C34 C35 -29.3(5)
C37 U4 C34 C35 -64.3(5)
C32 U4 C34 C35 -99.1(6)
C33 U4 C34 C35 -129.8(9)
Si15 U4 C34 C35 63.1(6)
Si13 U4 C34 C35 -160.2(4)
N7 U4 C34 C33 -53.7(7)
N8 U4 C34 C33 164.0(5)
C36 U4 C34 C33 100.6(6)
C37 U4 C34 C33 65.5(6)
C35 U4 C34 C33 129.8(9)
C32 U4 C34 C33 30.7(6)
Si15 U4 C34 C33 -167.0(5)
Si13 U4 C34 C33 -30.3(7)
N7 U4 C34 U3 -119.7(4)
N8 U4 C34 U3 98.0(4)
C36 U4 C34 U3 34.6(3)
C37 U4 C34 U3 -0.4(3)
C35 U4 C34 U3 63.9(5)
C32 U4 C34 U3 -35.2(4)
C33 U4 C34 U3 -65.9(6)
Si15 U4 C34 U3 127.0(3)
Si13 U4 C34 U3 -96.3(4)
N5 U3 C34 C35 -175.4(5)
N6 U3 C34 C35 -38.8(6)
C36 U3 C34 C35 28.7(5)
C37 U3 C34 C35 63.8(5)
C32 U3 C34 C35 98.6(6)
C33 U3 C34 C35 129.6(8)
Si11 U3 C34 C35 -68.1(5)
Si9 U3 C34 C35 159.8(4)
N5 U3 C34 C33 54.9(6)
N6 U3 C34 C33 -168.4(5)
C36 U3 C34 C33 -100.9(6)
C35 U3 C34 C33 -129.6(8)
C37 U3 C34 C33 -65.8(6)
C32 U3 C34 C33 -31.1(5)
Si11 U3 C34 C33 162.2(5)
Si9 U3 C34 C33 30.2(6)
N5 U3 C34 U4 121.1(4)
N6 U3 C34 U4 -102.2(4)
C36 U3 C34 U4 -34.7(3)
C35 U3 C34 U4 -63.4(5)
C37 U3 C34 U4 0.4(3)
C32 U3 C34 U4 35.1(4)
C33 U3 C34 U4 66.2(6)
Si11 U3 C34 U4 -131.6(3)
Si9 U3 C34 U4 96.4(4)
C33 C34 C35 C36 0.9(13)
U4 C34 C35 C36 60.7(7)
U3 C34 C35 C36 -59.0(7)
C33 C34 C35 U3 59.9(8)
U4 C34 C35 U3 119.7(3)
C33 C34 C35 U4 -59.8(8)
U3 C34 C35 U4 -119.7(3)
N5 U3 C35 C36 137.0(6)
N6 U3 C35 C36 -80.2(5)
C37 U3 C35 C36 30.1(5)
C34 U3 C35 C36 129.6(8)
C32 U3 C35 C36 65.0(6)
C33 U3 C35 C36 100.8(6)
Si11 U3 C35 C36 -110.3(5)
Si9 U3 C35 C36 80.3(8)
N5 U3 C35 C34 7.3(8)
N6 U3 C35 C34 150.1(5)
C36 U3 C35 C34 -129.6(8)
C37 U3 C35 C34 -99.6(6)
C32 U3 C35 C34 -64.6(6)
C33 U3 C35 C34 -28.8(5)
Si11 U3 C35 C34 120.1(5)
Si9 U3 C35 C34 -49.3(9)
N5 U3 C35 U4 72.1(5)
N6 U3 C35 U4 -145.1(3)
C36 U3 C35 U4 -64.9(5)
C37 U3 C35 U4 -34.8(3)
C34 U3 C35 U4 64.8(5)
C32 U3 C35 U4 0.2(4)
C33 U3 C35 U4 36.0(4)
Si11 U3 C35 U4 -175.2(3)
Si9 U3 C35 U4 15.5(9)
N7 U4 C35 C36 -134.7(6)
N8 U4 C35 C36 77.5(5)
C34 U4 C35 C36 -128.7(8)
C37 U4 C35 C36 -29.7(5)
C32 U4 C35 C36 -64.4(5)
C33 U4 C35 C36 -100.1(6)
Si15 U4 C35 C36 107.2(5)
Si13 U4 C35 C36 -75.3(9)
N7 U4 C35 C34 -6.0(8)
N8 U4 C35 C34 -153.8(5)
C36 U4 C35 C34 128.7(8)
C37 U4 C35 C34 99.0(6)
C32 U4 C35 C34 64.3(6)
C33 U4 C35 C34 28.7(5)
Si15 U4 C35 C34 -124.1(5)
Si13 U4 C35 C34 53.4(10)
N7 U4 C35 U3 -70.4(6)
N8 U4 C35 U3 141.8(3)
C34 U4 C35 U3 -64.4(5)
C36 U4 C35 U3 64.3(5)
C37 U4 C35 U3 34.5(3)
C32 U4 C35 U3 -0.2(4)
C33 U4 C35 U3 -35.8(3)
Si15 U4 C35 U3 171.5(3)
Si13 U4 C35 U3 -11.0(10)
C34 C35 C36 C37 -1.0(12)
U3 C35 C36 C37 -60.1(7)
U4 C35 C36 C37 59.6(7)
C34 C35 C36 U3 59.1(7)
U4 C35 C36 U3 119.7(3)
C34 C35 C36 U4 -60.6(7)
U3 C35 C36 U4 -119.7(3)
N5 U3 C36 C35 -100.3(8)
N6 U3 C36 C35 104.4(5)
C37 U3 C36 C35 -128.4(8)
C34 U3 C36 C35 -29.4(5)
C32 U3 C36 C35 -98.7(6)
C33 U3 C36 C35 -63.4(6)
Si11 U3 C36 C35 76.7(5)
Si9 U3 C36 C35 -148.8(4)
N5 U3 C36 C37 28.1(10)
N6 U3 C36 C37 -127.2(6)
C35 U3 C36 C37 128.4(8)
C34 U3 C36 C37 99.0(6)
C32 U3 C36 C37 29.7(6)
C33 U3 C36 C37 65.0(6)
Si11 U3 C36 C37 -154.9(5)
Si9 U3 C36 C37 -20.5(7)
N5 U3 C36 U4 -35.9(8)
N6 U3 C36 U4 168.8(3)
C35 U3 C36 U4 64.4(5)
C37 U3 C36 U4 -64.0(5)
C34 U3 C36 U4 35.0(3)
C32 U3 C36 U4 -34.3(4)
C33 U3 C36 U4 0.9(3)
Si11 U3 C36 U4 141.1(3)
Si9 U3 C36 U4 -84.5(4)
N7 U4 C36 C35 106.6(7)
N8 U4 C36 C35 -106.2(5)
C34 U4 C36 C35 30.0(5)
C37 U4 C36 C35 128.8(8)
C32 U4 C36 C35 99.5(6)
C33 U4 C36 C35 64.1(5)
Si15 U4 C36 C35 -78.2(5)
Si13 U4 C36 C35 153.1(4)
N7 U4 C36 C37 -22.3(9)
N8 U4 C36 C37 125.0(5)
C34 U4 C36 C37 -98.9(6)
C35 U4 C36 C37 -128.8(8)
C32 U4 C36 C37 -29.4(5)
C33 U4 C36 C37 -64.7(5)
Si15 U4 C36 C37 153.0(5)
Si13 U4 C36 C37 24.3(6)
N7 U4 C36 U3 41.5(8)
N8 U4 C36 U3 -171.2(3)
C34 U4 C36 U3 -35.1(3)
C37 U4 C36 U3 63.8(5)
C35 U4 C36 U3 -65.0(5)
C32 U4 C36 U3 34.4(3)
C33 U4 C36 U3 -0.9(3)
Si15 U4 C36 U3 -143.2(3)
Si13 U4 C36 U3 88.1(4)
C38 C32 C37 C36 -178.2(9)
C33 C32 C37 C36 1.3(13)
U4 C32 C37 C36 -59.4(8)
U3 C32 C37 C36 60.5(7)
C38 C32 C37 U3 121.3(10)
C33 C32 C37 U3 -59.2(8)
U4 C32 C37 U3 -119.9(3)
C38 C32 C37 U4 -118.8(10)
C33 C32 C37 U4 60.8(8)
U3 C32 C37 U4 119.9(3)
C35 C36 C37 C32 -0.1(13)
U3 C36 C37 C32 -60.8(8)
U4 C36 C37 C32 59.4(8)
C35 C36 C37 U3 60.7(7)
U4 C36 C37 U3 120.2(3)
C35 C36 C37 U4 -59.5(7)
U3 C36 C37 U4 -120.2(3)
N5 U3 C37 C32 -38.2(7)
N6 U3 C37 C32 -171.9(6)
C36 U3 C37 C32 128.4(9)
C35 U3 C37 C32 98.9(7)
C34 U3 C37 C32 63.9(6)
C33 U3 C37 C32 29.4(6)
Si11 U3 C37 C32 163.9(5)
Si9 U3 C37 C32 -65.3(6)
N5 U3 C37 C36 -166.6(5)
N6 U3 C37 C36 59.8(6)
C35 U3 C37 C36 -29.4(5)
C34 U3 C37 C36 -64.5(6)
C32 U3 C37 C36 -128.4(9)
C33 U3 C37 C36 -99.0(6)
Si11 U3 C37 C36 35.6(7)
Si9 U3 C37 C36 166.4(5)
N5 U3 C37 U4 -102.5(4)
N6 U3 C37 U4 123.8(4)
C36 U3 C37 U4 64.1(5)
C35 U3 C37 U4 34.6(3)
C34 U3 C37 U4 -0.4(3)
C32 U3 C37 U4 -64.3(6)
C33 U3 C37 U4 -34.9(4)
Si11 U3 C37 U4 99.6(4)
Si9 U3 C37 U4 -129.6(3)
N7 U4 C37 C32 40.1(6)
N8 U4 C37 C32 170.3(5)
C34 U4 C37 C32 -64.4(6)
C36 U4 C37 C32 -129.1(8)
C35 U4 C37 C32 -99.8(6)
C33 U4 C37 C32 -29.9(5)
Si15 U4 C37 C32 -165.3(5)
Si13 U4 C37 C32 67.1(6)
N7 U4 C37 C36 169.2(4)
N8 U4 C37 C36 -60.7(5)
C34 U4 C37 C36 64.6(5)
C35 U4 C37 C36 29.3(5)
C32 U4 C37 C36 129.1(8)
C33 U4 C37 C36 99.2(6)
Si15 U4 C37 C36 -36.3(6)
Si13 U4 C37 C36 -163.8(4)
N7 U4 C37 U3 105.0(4)
N8 U4 C37 U3 -124.9(3)
C34 U4 C37 U3 0.4(3)
C36 U4 C37 U3 -64.2(5)
C35 U4 C37 U3 -34.9(3)
C32 U4 C37 U3 64.8(5)
C33 U4 C37 U3 34.9(3)
Si15 U4 C37 U3 -100.5(3)
Si13 U4 C37 U3 132.0(3)
